data_1564539
loop_
_publ_author_name
'Zhang, Hongyan'
'Ma, Huili'
'Huang, Wenbin'
'Gong, Wenqi'
'He, Zikai'
'Huang, Guangxi'
'Li, Bing Shi'
'Tang, Ben Zhong'

_publ_section_title
;
 Controllable room temperature phosphorescence, mechanoluminescence and
 polymorphism of a carbazole derivative.
;
_journal_issue 10
_journal_name_full 'Materials horizons'
_journal_page_first 2816
_journal_page_last 2822
_journal_paper_doi 10.1039/d1mh00956g
_journal_volume 8
_journal_year 2021
_chemical_absolute_configuration syn
_chemical_formula_moiety 'C40 H53 N O2'
_chemical_formula_sum 'C40 H53 N O2'
_chemical_formula_weight 579.83
_space_group_crystal_system triclinic
_space_group_IT_number 1
_space_group_name_Hall 'P 1'
_space_group_name_H-M_alt 'P 1'
_atom_sites_solution_hydrogens geom
_atom_sites_solution_primary dual
_audit_creation_date 2020-04-15
_audit_creation_method
;
Olex2 1.2
(compiled 2018.05.29 svn.r3508 for OlexSys, GUI svn.r5506)
;
_audit_update_record
;
2020-07-23 deposited with the CCDC.	2021-08-09 downloaded from the CCDC.
;
_cell_angle_alpha 111.3480(10)
_cell_angle_beta 112.1740(10)
_cell_angle_gamma 95.3590(10)
_cell_formula_units_Z 4
_cell_length_a 14.8060(7)
_cell_length_b 15.4949(7)
_cell_length_c 17.2480(8)
_cell_measurement_reflns_used 9459
_cell_measurement_temperature 100
_cell_measurement_theta_max 27.51
_cell_measurement_theta_min 2.27
_cell_volume 3288.5(3)
_computing_cell_refinement 'SAINT V8.38A (?, 2016)'
_computing_data_reduction 'SAINT V8.38A (?, 2016)'
_computing_molecular_graphics 'Olex2 (Dolomanov et al., 2009)'
_computing_publication_material 'Olex2 (Dolomanov et al., 2009)'
_computing_structure_refinement 'XL (Sheldrick, 2008)'
_computing_structure_solution 'ShelXT (Sheldrick, 2015)'
_diffrn_ambient_temperature 100
_diffrn_detector 'Bruker PHOTON 100 area detector'
_diffrn_detector_area_resol_mean 7.9
_diffrn_detector_type 'CMOS area detector'
_diffrn_measured_fraction_theta_full 0.999
_diffrn_measured_fraction_theta_max 0.998
_diffrn_measurement_device 'three-circle diffractometer'
_diffrn_measurement_device_type 'Bruker CMOS area detector'
_diffrn_measurement_method '\w and \f scans'
_diffrn_radiation_monochromator 'mirror optics'
_diffrn_radiation_probe x-ray
_diffrn_radiation_type MoK\a
_diffrn_radiation_wavelength 0.71073
_diffrn_reflns_av_R_equivalents 0.0338
_diffrn_reflns_av_unetI/netI 0.0338
_diffrn_reflns_Laue_measured_fraction_full 0.999
_diffrn_reflns_Laue_measured_fraction_max 0.998
_diffrn_reflns_limit_h_max 19
_diffrn_reflns_limit_h_min -19
_diffrn_reflns_limit_k_max 20
_diffrn_reflns_limit_k_min -20
_diffrn_reflns_limit_l_max 22
_diffrn_reflns_limit_l_min -22
_diffrn_reflns_number 112219
_diffrn_reflns_point_group_measured_fraction_full 0.996
_diffrn_reflns_point_group_measured_fraction_max 0.993
_diffrn_reflns_theta_full 25.242
_diffrn_reflns_theta_max 27.557
_diffrn_reflns_theta_min 2.275
_diffrn_source 'microfocus sealed X-ray tube'
_diffrn_source_type 'Incoatec I\ms'
_diffrn_standards_number 0
_exptl_absorpt_coefficient_mu 0.070
_exptl_absorpt_correction_T_max 0.7454
_exptl_absorpt_correction_T_min 0.6817
_exptl_absorpt_correction_type multi-scan
_exptl_absorpt_process_details
'SADABS-2016/2 (Bruker,2016/2) was used for absorption correction. wR2(int) was 0.0717 before and 0.0551 after correction. The Ratio of minimum to maximum transmission is 0.9145. The \l/2 correction factor is Not present.'
_exptl_crystal_colour colourless
_exptl_crystal_colour_primary colourless
_exptl_crystal_density_diffrn 1.171
_exptl_crystal_description block
_exptl_crystal_F_000 1264
_exptl_crystal_size_max 0.34
_exptl_crystal_size_mid 0.32
_exptl_crystal_size_min 0.29
_refine_diff_density_max 0.575
_refine_diff_density_min -0.273
_refine_diff_density_rms 0.040
_refine_ls_abs_structure_details
;
 Flack x determined using 12068 quotients [(I+)-(I-)]/[(I+)+(I-)]
 (Parsons, Flack and Wagner, Acta Cryst. B69 (2013) 249-259).
;
_refine_ls_abs_structure_Flack -0.37(19)
_refine_ls_extinction_coef 0.0034(6)
_refine_ls_extinction_expression Fc^*^=kFc[1+0.001xFc^2^\l^3^/sin(2\q)]^-1/4^
_refine_ls_extinction_method 'SHELXL-2016/6 (Sheldrick 2016)'
_refine_ls_goodness_of_fit_ref 1.014
_refine_ls_hydrogen_treatment constr
_refine_ls_matrix_type full
_refine_ls_number_parameters 1589
_refine_ls_number_reflns 30227
_refine_ls_number_restraints 97
_refine_ls_restrained_S_all 1.013
_refine_ls_R_factor_all 0.0501
_refine_ls_R_factor_gt 0.0411
_refine_ls_shift/su_max 0.001
_refine_ls_shift/su_mean 0.000
_refine_ls_structure_factor_coef Fsqd
_refine_ls_weighting_details 'w=1/[\s^2^(Fo^2^)+(0.0620P)^2^+0.5982P] where P=(Fo^2^+2Fc^2^)/3'
_refine_ls_weighting_scheme calc
_refine_ls_wR_factor_gt 0.1010
_refine_ls_wR_factor_ref 0.1073
_reflns_Friedel_coverage 0.990
_reflns_Friedel_fraction_full 0.993
_reflns_Friedel_fraction_max 0.988
_reflns_number_gt 26926
_reflns_number_total 30227
_reflns_threshold_expression 'I > 2\s(I)'
_cod_data_source_file d1mh00956g2.cif
_cod_data_source_block cxy1198_0m
_cod_depositor_comments 'Adding full bibliography for 1564539--1564540.cif.'
_cod_database_code 1564539
_shelx_shelxl_version_number 2016/6
_shelx_space_group_comment
;
The symmetry employed for this shelxl refinement is uniquely defined
by the following loop, which should always be used as a source of
symmetry information in preference to the above space-group names.
They are only intended as comments.
;
_shelx_estimated_absorpt_t_max 0.980
_shelx_estimated_absorpt_t_min 0.977
_olex2_refinement_description
;
1. Fixed Uiso
 At 1.2 times of:
  All C(H) groups, All C(H,H) groups
 At 1.5 times of:
  All C(H,H,H) groups
2. Restrained distances
 C123-C122 = C130-C123
 1.39 with sigma of 0.02
 C1M-C1B
 1.38 with sigma of 0.01
 C1M-C1E
 1.4 with sigma of 0.01
3. Uiso/Uaniso restraints and constraints
N4 \\sim C125 \\sim C126 \\sim C127 \\sim C128 \\sim C129 \\sim C124 \\sim C123
\\sim C122 \\sim C133 \\sim C132 \\sim C131 \\sim C130: within 2A with sigma of
0.01 and sigma for terminal atoms of 0.02
Uanis(O7) = Uanis(O7A)
Uanis(C121) = Uanis(C1A)
Uanis(O8) = Uanis(O8A)
Uanis(N4) = Uanis(N4A)
Uanis(C124) = Uanis(C1G)
Uanis(C125) = Uanis(C1H)
Uanis(C129) = Uanis(C1I)
Uanis(C128) = Uanis(C1J)
Uanis(C127) = Uanis(C1K)
Uanis(C126) = Uanis(C1L)
Uanis(C122) = Uanis(C1B)
Uanis(C132) = Uanis(C1C)
Uanis(C133) = Uanis(C1D)
Uanis(C130) = Uanis(C1E)
Uanis(C131) = Uanis(C1F)
Uanis(C123) = Uanis(C1)
Uanis(C1M) = Uanis(C123)
4. Others
 Sof(H13C)=Sof(O7A)=Sof(C1A)=Sof(O8A)=Sof(N4A)=Sof(C1B)=Sof(C1C)=Sof(H1C)=
 Sof(C1D)=Sof(H1D)=Sof(C1E)=Sof(H1E)=Sof(C1F)=Sof(H1F)=Sof(C1G)=Sof(C1H)=
 Sof(C1I)=Sof(H1I)=Sof(C1J)=Sof(H1J)=Sof(C1K)=Sof(H1K)=Sof(C1L)=Sof(H1L)=
 Sof(C1M)=1-FVAR(1)
 Sof(O7)=Sof(O8)=Sof(N4)=Sof(C124)=Sof(C129)=Sof(H129)=Sof(C128)=Sof(H128)=
 Sof(C127)=Sof(H127)=Sof(C126)=Sof(H126)=Sof(C125)=Sof(C122)=Sof(C133)=
 Sof(H133)=Sof(C132)=Sof(H132)=Sof(C131)=Sof(H131)=Sof(C130)=Sof(H130)=
 Sof(C123)=Sof(C121)=Sof(H134)=FVAR(1)
5.a Ternary CH refined with riding coordinates:
 C27(H27), C24(H24), C26(H26), C20(H20), C14(H14), C31(H31), C21(H21),
 C61(H61), C60(H60), C54(H54), C67(H67), C66(H66), C71(H71), C64(H64),
 C104(H104), C100(H100), C94(H94), C111(H111), C101(H101), C107(H107),
 C106(H106), C144(H144), C147(H147), C146(H146), C141(H141), C151(H151),
 C140(H140), C134(H134), C134(H13C)
5.b Secondary CH2 refined with riding coordinates:
 C22(H22A,H22B), C28(H28A,H28B), C29(H29A,H29B), C38(H38A,H38B), C35(H35A,
 H35B), C15(H15W,H15X), C19(H19A,H19B), C37(H37A,H37B), C36(H36A,H36B),
 C30(H30A,H30B), C18(H18A,H18B), C76(H76A,H76B), C78(H78A,H78B), C55(H55A,H55B),
  C75(H75A,H75B), C59(H59A,H59B), C77(H77A,H77B), C62(H62A,H62B), C58(H58A,
 H58B), C69(H69A,H69B), C70(H70A,H70B), C68(H68A,H68B), C95(H95A,H95B),
 C99(H99A,H99B), C98(H98A,H98B), C115(H11A,H11B), C116(H11C,H11D), C118(H11E,
 H11F), C109(H10A,H10B), C110(H11J,H11K), C102(H10C,H10D), C117(H11U,H11V),
 C108(H10E,H10F), C158(H15A,H15B), C155(H15F,H15G), C157(H15H,H15I), C135(H13A,
 H13B), C156(H15P,H15Q), C149(H14A,H14B), C142(H14C,H14D), C148(H14E,H14F),
 C138(H13D,H13E), C150(H15R,H15S), C139(H13F,H13G)
5.c Aromatic/amide H refined with riding coordinates:
 C23(H23), C9(H9), C12(H12), C11(H11), C13(H13), C6(H6), C7(H7), C8(H8),
 C10(H10), C46(H46), C52(H52), C63(H63), C48(H48), C47(H47), C51(H51), C50(H50),
  C53(H53), C49(H49), C103(H103), C93(H93), C86(H86), C88(H88), C89(H89),
 C90(H90), C91(H91), C92(H92), C87(H87), C143(H143), C129(H129), C128(H128),
 C127(H127), C126(H126), C133(H133), C132(H132), C131(H131), C130(H130),
 C1C(H1C), C1D(H1D), C1E(H1E), C1F(H1F), C1I(H1I), C1J(H1J), C1K(H1K), C1L(H1L)
5.d Fitted hexagon refined as free rotating group:
 C124(C129,C128,C127,C126,C125), C122(C133,C132,C131,C130,C123)
5.e Idealised Me refined as rotating group:
 C32(H32A,H32B,H32C), C40(H40A,H40B,H40C), C34(H34A,H34B,H34C), C33(H33A,H33B,
 H33C), C39(H39A,H39B,H39C), C79(H79A,H79B,H79C), C80(H80A,H80B,H80C), C72(H72A,
 H72B,H72C), C74(H74A,H74B,H74C), C73(H73A,H73B,H73C), C114(H11G,H11H,H11I),
 C112(H11L,H11M,H11N), C113(H11O,H11P,H11Q), C120(H12A,H12B,H12C), C119(H11R,
 H11S,H11T), C154(H15C,H15D,H15E), C160(H16A,H16B,H16C), C159(H15J,H15K,H15L),
 C152(H15M,H15N,H15O), C153(H15T,H15U,H15V)
;
_olex2_submission_special_instructions 'No special instructions were received'

loop_
_space_group_symop_operation_xyz
'x, y, z'

loop_
_atom_site_label
_atom_site_type_symbol
_atom_site_fract_x
_atom_site_fract_y
_atom_site_fract_z
_atom_site_U_iso_or_equiv
_atom_site_adp_type
_atom_site_occupancy
_atom_site_site_symmetry_order
_atom_site_calc_flag
_atom_site_refinement_flags_posn
_atom_site_refinement_flags_adp
_atom_site_refinement_flags_occupancy
_atom_site_disorder_assembly
_atom_site_disorder_group
O1 O 0.06304(12) 0.41845(12) 0.57590(11) 0.0229(3) Uani 1 1 d . . . . .
O2 O 0.01713(13) 0.26169(12) 0.54399(12) 0.0253(4) Uani 1 1 d . . . . .
N1 N -0.01244(15) 0.37693(14) 0.65271(13) 0.0209(4) Uani 1 1 d . . . . .
C27 C 0.35632(17) 0.31943(17) 0.03811(16) 0.0203(4) Uani 1 1 d . . . . .
H27 H 0.332390 0.368286 0.016123 0.024 Uiso 1 1 calc R . . . .
C22 C 0.36180(17) 0.51966(17) 0.43140(16) 0.0208(5) Uani 1 1 d . . . . .
H22A H 0.415546 0.486497 0.446000 0.025 Uiso 1 1 calc R . . . .
H22B H 0.394815 0.586256 0.447041 0.025 Uiso 1 1 calc R . . . .
C24 C 0.35255(16) 0.43490(17) 0.27366(16) 0.0188(4) Uani 1 1 d . . . . .
H24 H 0.387377 0.391036 0.297137 0.023 Uiso 1 1 calc R . . . .
C23 C 0.30879(17) 0.52301(17) 0.49100(16) 0.0211(5) Uani 1 1 d . . . . .
H23 H 0.346496 0.561810 0.555927 0.025 Uiso 1 1 calc R . . . .
C2 C 0.01293(17) 0.47060(17) 0.72345(15) 0.0212(5) Uani 1 1 d . . . . .
C26 C 0.37842(17) 0.35681(17) 0.14078(16) 0.0198(4) Uani 1 1 d . . . . .
H26 H 0.405422 0.308785 0.162536 0.024 Uiso 1 1 calc R . . . .
C28 C 0.45335(18) 0.30716(18) 0.02671(17) 0.0230(5) Uani 1 1 d . . . . .
H28A H 0.510793 0.362242 0.077871 0.028 Uiso 1 1 calc R . . . .
H28B H 0.467724 0.247975 0.032221 0.028 Uiso 1 1 calc R . . . .
C29 C 0.44648(19) 0.30088(19) -0.06601(17) 0.0259(5) Uani 1 1 d . . . . .
H29A H 0.385864 0.249197 -0.117315 0.031 Uiso 1 1 calc R . . . .
H29B H 0.438116 0.362261 -0.069375 0.031 Uiso 1 1 calc R . . . .
C20 C 0.21208(16) 0.38127(17) 0.30679(15) 0.0195(4) Uani 1 1 d . . . . .
H20 H 0.250860 0.341432 0.333715 0.023 Uiso 1 1 calc R . . . .
C1 C 0.02319(17) 0.34466(18) 0.58606(16) 0.0222(4) Uani 1 1 d . . . . .
C9 C -0.15613(19) 0.3221(2) 0.76506(18) 0.0296(6) Uani 1 1 d . . . . .
H9 H -0.168637 0.357855 0.816079 0.036 Uiso 1 1 calc R . . . .
C4 C -0.09389(18) 0.36742(18) 0.73960(16) 0.0222(5) Uani 1 1 d . . . . .
C32 C 0.5335(2) 0.3627(2) -0.18368(19) 0.0328(6) Uani 1 1 d . . . . .
H32A H 0.598166 0.410593 -0.138108 0.049 Uiso 1 1 calc GR . . . .
H32B H 0.478192 0.386783 -0.173232 0.049 Uiso 1 1 calc GR . . . .
H32C H 0.523692 0.350838 -0.246495 0.049 Uiso 1 1 calc GR . . . .
C16 C 0.21364(17) 0.47624(17) 0.46042(16) 0.0198(4) Uani 1 1 d . . . . .
C38 C 0.15091(18) 0.3169(2) 0.20210(17) 0.0270(5) Uani 1 1 d . . . . .
H38A H 0.106834 0.258285 0.192799 0.032 Uiso 1 1 calc R . . . .
H38B H 0.106673 0.351626 0.173328 0.032 Uiso 1 1 calc R . . . .
C35 C 0.46096(18) 0.45485(18) 0.20341(17) 0.0247(5) Uani 1 1 d . . . . .
H35A H 0.528885 0.444088 0.228040 0.030 Uiso 1 1 calc R . . . .
H35B H 0.460435 0.491979 0.167190 0.030 Uiso 1 1 calc R . . . .
C40 C 0.0750(2) 0.4678(2) 0.3177(2) 0.0357(6) Uani 1 1 d . . . . .
H40A H 0.115528 0.522940 0.319595 0.054 Uiso 1 1 calc GR . . . .
H40B H 0.038159 0.490516 0.354516 0.054 Uiso 1 1 calc GR . . . .
H40C H 0.026639 0.425313 0.253199 0.054 Uiso 1 1 calc GR . . . .
C14 C 0.10789(17) 0.39364(18) 0.51087(16) 0.0224(5) Uani 1 1 d . . . . .
H14 H 0.154909 0.353431 0.525577 0.027 Uiso 1 1 calc R . . . .
C5 C -0.07690(17) 0.31407(18) 0.66389(16) 0.0211(5) Uani 1 1 d . . . . .
C3 C -0.03623(18) 0.46648(18) 0.77814(16) 0.0230(5) Uani 1 1 d . . . . .
C31 C 0.53394(19) 0.26971(18) -0.17314(17) 0.0264(5) Uani 1 1 d . . . . .
H31 H 0.469510 0.220563 -0.223277 0.032 Uiso 1 1 calc R . . . .
C15 C 0.16732(19) 0.48886(18) 0.52722(17) 0.0235(5) Uani 1 1 d . . . . .
H15W H 0.121827 0.531263 0.519923 0.028 Uiso 1 1 calc R . . . .
H15X H 0.221784 0.520575 0.591717 0.028 Uiso 1 1 calc R . . . .
C12 C 0.0898(2) 0.6368(2) 0.82208(19) 0.0341(6) Uani 1 1 d . . . . .
H12 H 0.132717 0.696177 0.837923 0.041 Uiso 1 1 calc R . . . .
C19 C 0.02816(18) 0.3405(2) 0.41126(17) 0.0303(6) Uani 1 1 d . . . . .
H19A H -0.019171 0.379630 0.396662 0.036 Uiso 1 1 calc R . . . .
H19B H -0.011038 0.278995 0.401593 0.036 Uiso 1 1 calc R . . . .
C11 C 0.0426(2) 0.6331(2) 0.87745(19) 0.0354(6) Uani 1 1 d . . . . .
H11 H 0.054441 0.689430 0.930690 0.042 Uiso 1 1 calc R . . . .
C34 C 0.27400(19) 0.22421(18) -0.02318(17) 0.0274(5) Uani 1 1 d . . . . .
H34A H 0.289675 0.178884 0.004249 0.041 Uiso 1 1 calc GR . . . .
H34B H 0.271079 0.197408 -0.085313 0.041 Uiso 1 1 calc GR . . . .
H34C H 0.208448 0.235268 -0.027783 0.041 Uiso 1 1 calc GR . . . .
C37 C 0.21759(19) 0.28725(18) 0.15291(17) 0.0245(5) Uani 1 1 d . . . . .
H37A H 0.174156 0.248407 0.085555 0.029 Uiso 1 1 calc R . . . .
H37B H 0.256976 0.246802 0.176981 0.029 Uiso 1 1 calc R . . . .
C36 C 0.43567(18) 0.51021(18) 0.28399(17) 0.0237(5) Uani 1 1 d . . . . .
H36A H 0.495522 0.533506 0.344869 0.028 Uiso 1 1 calc R . . . .
H36B H 0.411120 0.565645 0.277510 0.028 Uiso 1 1 calc R . . . .
C33 C 0.6219(2) 0.2335(2) -0.1862(2) 0.0396(7) Uani 1 1 d . . . . .
H33A H 0.615907 0.224460 -0.247369 0.059 Uiso 1 1 calc GR . . . .
H33B H 0.620215 0.172106 -0.181867 0.059 Uiso 1 1 calc GR . . . .
H33C H 0.685939 0.280719 -0.137752 0.059 Uiso 1 1 calc GR . . . .
C17 C 0.14523(17) 0.41203(18) 0.35804(16) 0.0225(5) Uani 1 1 d . . . . .
C25 C 0.29053(17) 0.37540(17) 0.16790(16) 0.0194(4) Uani 1 1 d . . . . .
C13 C 0.0760(2) 0.55611(18) 0.74453(18) 0.0277(5) Uani 1 1 d . . . . .
H13 H 0.108493 0.559333 0.707176 0.033 Uiso 1 1 calc R . . . .
C21 C 0.29141(17) 0.46836(17) 0.32748(15) 0.0187(4) Uani 1 1 d . . . . .
H21 H 0.256083 0.513973 0.307642 0.022 Uiso 1 1 calc R . . . .
C6 C -0.12136(19) 0.21569(18) 0.61153(18) 0.0257(5) Uani 1 1 d . . . . .
H6 H -0.110754 0.179960 0.559305 0.031 Uiso 1 1 calc R . . . .
C7 C -0.1820(2) 0.1720(2) 0.6390(2) 0.0312(6) Uani 1 1 d . . . . .
H7 H -0.212496 0.104700 0.605388 0.037 Uiso 1 1 calc R . . . .
C39 C 0.23187(19) 0.43301(19) 0.12060(17) 0.0262(5) Uani 1 1 d . . . . .
H39A H 0.188117 0.457696 0.149242 0.039 Uiso 1 1 calc GR . . . .
H39B H 0.190306 0.391165 0.054335 0.039 Uiso 1 1 calc GR . . . .
H39C H 0.279755 0.486952 0.128024 0.039 Uiso 1 1 calc GR . . . .
C30 C 0.53966(18) 0.28056(18) -0.07900(17) 0.0243(5) Uani 1 1 d . . . . .
H30A H 0.549475 0.220720 -0.072630 0.029 Uiso 1 1 calc R . . . .
H30B H 0.599684 0.333612 -0.028759 0.029 Uiso 1 1 calc R . . . .
C8 C -0.1992(2) 0.2241(2) 0.7144(2) 0.0328(6) Uani 1 1 d . . . . .
H8 H -0.241092 0.191965 0.731290 0.039 Uiso 1 1 calc R . . . .
C18 C 0.08069(18) 0.3209(2) 0.34763(17) 0.0286(5) Uani 1 1 d . . . . .
H18A H 0.028490 0.285691 0.282341 0.034 Uiso 1 1 calc R . . . .
H18B H 0.124673 0.278735 0.360875 0.034 Uiso 1 1 calc R . . . .
C10 C -0.0212(2) 0.5483(2) 0.85551(17) 0.0305(6) Uani 1 1 d . . . . .
H10 H -0.054247 0.545778 0.892640 0.037 Uiso 1 1 calc R . . . .
O4 O 0.18672(14) 0.05797(13) 0.50390(12) 0.0300(4) Uani 1 1 d . . . . .
O3 O 0.28083(12) 0.21203(12) 0.58042(11) 0.0223(3) Uani 1 1 d . . . . .
N2 N 0.18083(14) 0.16106(13) 0.63470(13) 0.0192(4) Uani 1 1 d . . . . .
C61 C 0.55426(16) 0.10412(15) 0.35160(15) 0.0167(4) Uani 1 1 d . . . . .
H61 H 0.618076 0.117908 0.407892 0.020 Uiso 1 1 calc R . . . .
C42 C 0.11408(17) 0.09317(17) 0.63939(16) 0.0206(5) Uani 1 1 d . . . . .
C60 C 0.50908(16) 0.19061(15) 0.37063(15) 0.0154(4) Uani 1 1 d . . . . .
H60 H 0.441639 0.170793 0.316075 0.018 Uiso 1 1 calc R . . . .
C76 C 0.62171(18) 0.00263(17) 0.23852(17) 0.0231(5) Uani 1 1 d . . . . .
H76A H 0.568143 -0.058928 0.202513 0.028 Uiso 1 1 calc R . . . .
H76B H 0.675426 -0.000396 0.292449 0.028 Uiso 1 1 calc R . . . .
C54 C 0.31936(17) 0.19323(17) 0.51079(16) 0.0201(5) Uani 1 1 d . . . . .
H54 H 0.261760 0.157943 0.447172 0.024 Uiso 1 1 calc R . . . .
C79 C 0.75509(17) 0.20404(17) 0.36556(16) 0.0226(5) Uani 1 1 d . . . . .
H79A H 0.788524 0.152145 0.355082 0.034 Uiso 1 1 calc GR . . . .
H79B H 0.745502 0.216973 0.421540 0.034 Uiso 1 1 calc GR . . . .
H79C H 0.797209 0.262269 0.373628 0.034 Uiso 1 1 calc GR . . . .
C46 C 0.25467(17) 0.34323(17) 0.72892(17) 0.0228(5) Uani 1 1 d . . . . .
H46 H 0.291391 0.351255 0.696106 0.027 Uiso 1 1 calc R . . . .
C45 C 0.19891(17) 0.25269(16) 0.70587(15) 0.0188(4) Uani 1 1 d . . . . .
C41 C 0.21414(17) 0.13675(17) 0.56645(16) 0.0209(5) Uani 1 1 d . . . . .
C78 C 0.57233(18) 0.27773(15) 0.37472(16) 0.0195(4) Uani 1 1 d . . . . .
H78A H 0.635876 0.305323 0.433209 0.023 Uiso 1 1 calc R . . . .
H78B H 0.534497 0.327280 0.376635 0.023 Uiso 1 1 calc R . . . .
C55 C 0.39537(17) 0.13429(16) 0.52428(16) 0.0201(4) Uani 1 1 d . . . . .
H55A H 0.449869 0.166948 0.588735 0.024 Uiso 1 1 calc R . . . .
H55B H 0.361416 0.070352 0.514201 0.024 Uiso 1 1 calc R . . . .
C52 C 0.0073(2) -0.05345(18) 0.60455(18) 0.0283(5) Uani 1 1 d . . . . .
H52 H -0.023202 -0.120424 0.567080 0.034 Uiso 1 1 calc R . . . .
C63 C 0.43618(17) 0.03458(16) 0.39973(16) 0.0201(4) Uani 1 1 d . . . . .
H63 H 0.403763 -0.019036 0.402932 0.024 Uiso 1 1 calc R . . . .
C67 C 0.74872(18) 0.17756(17) 0.17911(16) 0.0218(5) Uani 1 1 d . . . . .
H67 H 0.813863 0.175801 0.224874 0.026 Uiso 1 1 calc R . . . .
C75 C 0.66521(18) 0.02405(17) 0.17735(17) 0.0228(5) Uani 1 1 d . . . . .
H75A H 0.624318 -0.022426 0.111461 0.027 Uiso 1 1 calc R . . . .
H75B H 0.735779 0.018990 0.196847 0.027 Uiso 1 1 calc R . . . .
C48 C 0.20131(18) 0.41101(17) 0.85030(17) 0.0244(5) Uani 1 1 d . . . . .
H48 H 0.202933 0.466125 0.899466 0.029 Uiso 1 1 calc R . . . .
C44 C 0.14512(17) 0.24184(17) 0.75535(15) 0.0194(4) Uani 1 1 d . . . . .
C66 C 0.66177(17) 0.12836(16) 0.18970(15) 0.0190(4) Uani 1 1 d . . . . .
H66 H 0.597054 0.123054 0.138404 0.023 Uiso 1 1 calc R . . . .
C59 C 0.36896(18) 0.29024(16) 0.52292(17) 0.0217(5) Uani 1 1 d . . . . .
H59A H 0.424033 0.326569 0.586797 0.026 Uiso 1 1 calc R . . . .
H59B H 0.318555 0.327755 0.513332 0.026 Uiso 1 1 calc R . . . .
C77 C 0.59919(17) 0.25542(16) 0.29292(16) 0.0195(4) Uani 1 1 d . . . . .
H77A H 0.536650 0.236798 0.235037 0.023 Uiso 1 1 calc R . . . .
H77B H 0.644494 0.313949 0.303439 0.023 Uiso 1 1 calc R . . . .
C80 C 0.58647(18) 0.26828(17) 0.54872(16) 0.0229(5) Uani 1 1 d . . . . .
H80A H 0.638754 0.234426 0.546316 0.034 Uiso 1 1 calc GR . . . .
H80B H 0.573153 0.271173 0.601001 0.034 Uiso 1 1 calc GR . . . .
H80C H 0.609806 0.333705 0.556918 0.034 Uiso 1 1 calc GR . . . .
C47 C 0.25481(18) 0.42094(18) 0.80104(17) 0.0254(5) Uani 1 1 d . . . . .
H47 H 0.292536 0.483259 0.817764 0.030 Uiso 1 1 calc R . . . .
C62 C 0.47889(18) 0.01520(16) 0.33103(16) 0.0206(5) Uani 1 1 d . . . . .
H62A H 0.422867 -0.007622 0.267983 0.025 Uiso 1 1 calc R . . . .
H62B H 0.513090 -0.036622 0.331834 0.025 Uiso 1 1 calc R . . . .
C58 C 0.41198(18) 0.27595(16) 0.45264(16) 0.0199(4) Uani 1 1 d . . . . .
H58A H 0.445811 0.339892 0.462612 0.024 Uiso 1 1 calc R . . . .
H58B H 0.355073 0.245347 0.389374 0.024 Uiso 1 1 calc R . . . .
C51 C -0.0130(2) -0.00665(19) 0.67960(19) 0.0292(5) Uani 1 1 d . . . . .
H51 H -0.056279 -0.042059 0.692961 0.035 Uiso 1 1 calc R . . . .
C50 C 0.02943(19) 0.09095(18) 0.73469(17) 0.0249(5) Uani 1 1 d . . . . .
H50 H 0.015441 0.123163 0.785668 0.030 Uiso 1 1 calc R . . . .
C43 C 0.09281(17) 0.14094(17) 0.71412(16) 0.0197(4) Uani 1 1 d . . . . .
C72 C 0.9376(2) 0.1922(2) -0.0458(2) 0.0377(6) Uani 1 1 d . . . . .
H72A H 0.880427 0.195956 -0.095914 0.057 Uiso 1 1 calc GR . . . .
H72B H 0.998080 0.199474 -0.056041 0.057 Uiso 1 1 calc GR . . . .
H72C H 0.950201 0.243727 0.013877 0.057 Uiso 1 1 calc GR . . . .
C71 C 0.9133(2) 0.0964(2) -0.0448(2) 0.0350(6) Uani 1 1 d . . . . .
H71 H 0.971865 0.095688 0.008279 0.042 Uiso 1 1 calc R . . . .
C74 C 0.7535(2) 0.28238(19) 0.1979(2) 0.0317(6) Uani 1 1 d . . . . .
H74A H 0.688300 0.286477 0.157168 0.048 Uiso 1 1 calc GR . . . .
H74B H 0.807008 0.308102 0.185660 0.048 Uiso 1 1 calc GR . . . .
H74C H 0.768103 0.319900 0.262887 0.048 Uiso 1 1 calc GR . . . .
C69 C 0.8322(2) 0.14516(19) 0.06703(18) 0.0281(5) Uani 1 1 d . . . . .
H69A H 0.845295 0.212838 0.076218 0.034 Uiso 1 1 calc R . . . .
H69B H 0.891711 0.139216 0.114447 0.034 Uiso 1 1 calc R . . . .
C70 C 0.8198(3) 0.0803(2) -0.0292(2) 0.0405(7) Uani 1 1 d . . . . .
H70A H 0.800672 0.012502 -0.039949 0.049 Uiso 1 1 calc R . . . .
H70B H 0.763212 0.090179 -0.075952 0.049 Uiso 1 1 calc R . . . .
C73 C 0.9035(5) 0.0171(2) -0.1334(3) 0.0841(17) Uani 1 1 d . . . . .
H73A H 0.849390 0.018765 -0.187043 0.126 Uiso 1 1 calc GR . . . .
H73B H 0.887170 -0.045354 -0.132793 0.126 Uiso 1 1 calc GR . . . .
H73C H 0.967552 0.026659 -0.137566 0.126 Uiso 1 1 calc GR . . . .
C53 C 0.07111(19) -0.00477(17) 0.58307(17) 0.0247(5) Uani 1 1 d . . . . .
H53 H 0.084766 -0.037155 0.531918 0.030 Uiso 1 1 calc R . . . .
C56 C 0.44060(16) 0.12209(16) 0.45672(15) 0.0177(4) Uani 1 1 d . . . . .
C64 C 0.57837(16) 0.08718(15) 0.26979(15) 0.0174(4) Uani 1 1 d . . . . .
H64 H 0.512882 0.074705 0.215636 0.021 Uiso 1 1 calc R . . . .
C57 C 0.48841(16) 0.21404(15) 0.45732(15) 0.0168(4) Uani 1 1 d . . . . .
C65 C 0.65165(16) 0.17382(16) 0.28158(15) 0.0173(4) Uani 1 1 d . . . . .
C49 C 0.14626(18) 0.32151(17) 0.82769(16) 0.0223(5) Uani 1 1 d . . . . .
H49 H 0.109686 0.314212 0.860845 0.027 Uiso 1 1 calc R . . . .
C68 C 0.7391(2) 0.1205(2) 0.08121(17) 0.0297(6) Uani 1 1 d . . . . .
H68A H 0.722889 0.051195 0.066108 0.036 Uiso 1 1 calc R . . . .
H68B H 0.681110 0.131148 0.036352 0.036 Uiso 1 1 calc R . . . .
O5 O 0.89725(12) 0.61538(11) 0.33799(11) 0.0207(3) Uani 1 1 d . . . . .
O6 O 0.97938(14) 0.77282(12) 0.40726(12) 0.0277(4) Uani 1 1 d . . . . .
N3 N 0.98396(14) 0.66974(14) 0.27574(13) 0.0191(4) Uani 1 1 d . . . . .
C103 C 0.93034(17) 0.73304(16) 0.64772(16) 0.0188(4) Uani 1 1 d . . . . .
H103 H 0.988499 0.778763 0.662038 0.023 Uiso 1 1 calc R . . . .
C97 C 0.79441(16) 0.57995(15) 0.53213(15) 0.0164(4) Uani 1 1 d . . . . .
C81 C 0.95464(17) 0.69316(16) 0.34673(16) 0.0198(4) Uani 1 1 d . . . . .
C82 C 0.95140(17) 0.58145(16) 0.19574(15) 0.0198(4) Uani 1 1 d . . . . .
C95 C 0.93542(16) 0.64596(16) 0.49880(15) 0.0186(4) Uani 1 1 d . . . . .
H95A H 0.963225 0.589349 0.490837 0.022 Uiso 1 1 calc R . . . .
H95B H 0.991687 0.703499 0.524510 0.022 Uiso 1 1 calc R . . . .
C96 C 0.88907(16) 0.65787(16) 0.56532(15) 0.0169(4) Uani 1 1 d . . . . .
C104 C 0.75374(17) 0.69801(16) 0.75424(15) 0.0187(4) Uani 1 1 d . . . . .
H104 H 0.720491 0.744161 0.733556 0.022 Uiso 1 1 calc R . . . .
C83 C 1.00870(18) 0.58908(17) 0.14819(16) 0.0217(5) Uani 1 1 d . . . . .
C105 C 0.66708(17) 0.61910(16) 0.73734(15) 0.0181(4) Uani 1 1 d . . . . .
C93 C 0.87524(18) 0.49861(17) 0.16081(16) 0.0228(5) Uani 1 1 d . . . . .
H93 H 0.835987 0.493507 0.192386 0.027 Uiso 1 1 calc R . . . .
C99 C 0.76951(17) 0.54496(17) 0.36560(16) 0.0205(5) Uani 1 1 d . . . . .
H99A H 0.794996 0.486989 0.357094 0.025 Uiso 1 1 calc R . . . .
H99B H 0.718567 0.535948 0.304176 0.025 Uiso 1 1 calc R . . . .
C84 C 1.07778(18) 0.68445(17) 0.19977(16) 0.0227(5) Uani 1 1 d . . . . .
C98 C 0.72084(16) 0.55838(16) 0.43159(15) 0.0181(4) Uani 1 1 d . . . . .
H98A H 0.666571 0.499297 0.406122 0.022 Uiso 1 1 calc R . . . .
H98B H 0.688698 0.611854 0.433309 0.022 Uiso 1 1 calc R . . . .
C86 C 1.11136(19) 0.82884(17) 0.33757(17) 0.0244(5) Uani 1 1 d . . . . .
H86 H 1.098273 0.862144 0.388875 0.029 Uiso 1 1 calc R . . . .
C85 C 1.05979(17) 0.73376(17) 0.27649(16) 0.0205(5) Uani 1 1 d . . . . .
C100 C 0.74019(16) 0.61689(15) 0.59464(14) 0.0157(4) Uani 1 1 d . . . . .
H100 H 0.711401 0.667866 0.579714 0.019 Uiso 1 1 calc R . . . .
C115 C 0.72728(19) 0.75086(18) 0.89174(17) 0.0271(5) Uani 1 1 d . . . . .
H11A H 0.718828 0.816469 0.916628 0.032 Uiso 1 1 calc R . . . .
H11B H 0.744658 0.728348 0.941099 0.032 Uiso 1 1 calc R . . . .
C116 C 0.81154(19) 0.75122(18) 0.85966(16) 0.0246(5) Uani 1 1 d . . . . .
H11C H 0.848891 0.817726 0.879359 0.030 Uiso 1 1 calc R . . . .
H11D H 0.859946 0.717315 0.884864 0.030 Uiso 1 1 calc R . . . .
C88 C 1.2035(2) 0.8251(2) 0.2466(2) 0.0344(6) Uani 1 1 d . . . . .
H88 H 1.254189 0.857344 0.238091 0.041 Uiso 1 1 calc R . . . .
C94 C 0.85607(17) 0.63262(16) 0.40560(15) 0.0189(4) Uani 1 1 d . . . . .
H94 H 0.830027 0.690962 0.413186 0.023 Uiso 1 1 calc R . . . .
C89 C 1.1510(2) 0.7308(2) 0.18537(19) 0.0302(6) Uani 1 1 d . . . . .
H89 H 1.164461 0.697993 0.134206 0.036 Uiso 1 1 calc R . . . .
C118 C 0.65034(17) 0.53939(16) 0.57336(16) 0.0197(4) Uani 1 1 d . . . . .
H11E H 0.601499 0.514594 0.507143 0.024 Uiso 1 1 calc R . . . .
H11F H 0.675153 0.485184 0.582901 0.024 Uiso 1 1 calc R . . . .
C109 C 0.4646(2) 0.66558(18) 0.93483(17) 0.0252(5) Uani 1 1 d . . . . .
H10A H 0.483166 0.610294 0.946670 0.030 Uiso 1 1 calc R . . . .
H10B H 0.396064 0.641482 0.882194 0.030 Uiso 1 1 calc R . . . .
C111 C 0.3738(2) 0.7072(2) 1.0383(2) 0.0393(7) Uani 1 1 d . . . . .
H111 H 0.310376 0.685212 0.979328 0.047 Uiso 1 1 calc R . . . .
C90 C 0.9917(2) 0.51294(19) 0.06611(17) 0.0284(5) Uani 1 1 d . . . . .
H90 H 1.031195 0.517343 0.034570 0.034 Uiso 1 1 calc R . . . .
C114 C 0.4566(2) 0.5687(2) 0.74726(18) 0.0310(6) Uani 1 1 d . . . . .
H11G H 0.420952 0.609138 0.721201 0.047 Uiso 1 1 calc GR . . . .
H11H H 0.414796 0.536544 0.766561 0.047 Uiso 1 1 calc GR . . . .
H11I H 0.469502 0.520310 0.700127 0.047 Uiso 1 1 calc GR . . . .
C91 C 0.9166(2) 0.43093(19) 0.03120(17) 0.0309(6) Uani 1 1 d . . . . .
H91 H 0.903669 0.378480 -0.025394 0.037 Uiso 1 1 calc R . . . .
C110 C 0.4617(2) 0.73899(18) 1.02062(19) 0.0297(6) Uani 1 1 d . . . . .
H11J H 0.457740 0.799511 1.013948 0.036 Uiso 1 1 calc R . . . .
H11K H 0.525940 0.752932 1.075528 0.036 Uiso 1 1 calc R . . . .
C112 C 0.3819(3) 0.6255(2) 1.0639(2) 0.0434(7) Uani 1 1 d . . . . .
H11L H 0.387106 0.571580 1.015110 0.065 Uiso 1 1 calc GR . . . .
H11M H 0.321532 0.605270 1.070538 0.065 Uiso 1 1 calc GR . . . .
H11N H 0.442209 0.645602 1.122790 0.065 Uiso 1 1 calc GR . . . .
C113 C 0.3643(3) 0.7921(2) 1.1125(3) 0.0502(8) Uani 1 1 d . . . . .
H11O H 0.420741 0.809166 1.173171 0.075 Uiso 1 1 calc GR . . . .
H11P H 0.300181 0.774232 1.114389 0.075 Uiso 1 1 calc GR . . . .
H11Q H 0.365934 0.847242 1.097490 0.075 Uiso 1 1 calc GR . . . .
C101 C 0.81343(16) 0.66546(15) 0.69889(15) 0.0169(4) Uani 1 1 d . . . . .
H101 H 0.847896 0.618232 0.716279 0.020 Uiso 1 1 calc R . . . .
C107 C 0.55717(18) 0.63134(17) 0.83137(15) 0.0205(5) Uani 1 1 d . . . . .
H107 H 0.591579 0.588588 0.856996 0.025 Uiso 1 1 calc R . . . .
C102 C 0.89296(17) 0.75173(16) 0.71980(16) 0.0206(5) Uani 1 1 d . . . . .
H10C H 0.863461 0.807142 0.724792 0.025 Uiso 1 1 calc R . . . .
H10D H 0.951048 0.769454 0.780597 0.025 Uiso 1 1 calc R . . . .
C120 C 0.82494(17) 0.48827(16) 0.53408(16) 0.0209(4) Uani 1 1 d . . . . .
H12A H 0.871115 0.475183 0.505441 0.031 Uiso 1 1 calc GR . . . .
H12B H 0.764305 0.433886 0.499470 0.031 Uiso 1 1 calc GR . . . .
H12C H 0.858851 0.497349 0.598567 0.031 Uiso 1 1 calc GR . . . .
C92 C 0.8589(2) 0.42357(19) 0.07780(17) 0.0281(5) Uani 1 1 d . . . . .
H92 H 0.807404 0.366066 0.052197 0.034 Uiso 1 1 calc R . . . .
C106 C 0.62827(18) 0.68162(16) 0.80540(16) 0.0201(4) Uani 1 1 d . . . . .
H106 H 0.591735 0.721609 0.777001 0.024 Uiso 1 1 calc R . . . .
C87 C 1.1827(2) 0.87343(18) 0.32089(19) 0.0292(5) Uani 1 1 d . . . . .
H87 H 1.218626 0.938915 0.361296 0.035 Uiso 1 1 calc R . . . .
C119 C 0.70505(19) 0.54123(17) 0.76510(17) 0.0232(5) Uani 1 1 d . . . . .
H11R H 0.746024 0.514994 0.733705 0.035 Uiso 1 1 calc GR . . . .
H11S H 0.647070 0.489608 0.746862 0.035 Uiso 1 1 calc GR . . . .
H11T H 0.746355 0.569265 0.832512 0.035 Uiso 1 1 calc GR . . . .
C117 C 0.59506(17) 0.57511(17) 0.63323(15) 0.0206(5) Uani 1 1 d . . . . .
H11U H 0.540778 0.520660 0.618054 0.025 Uiso 1 1 calc R . . . .
H11V H 0.562999 0.623981 0.618451 0.025 Uiso 1 1 calc R . . . .
C108 C 0.5391(2) 0.70627(17) 0.90781(17) 0.0245(5) Uani 1 1 d . . . . .
H10E H 0.604732 0.740166 0.963812 0.029 Uiso 1 1 calc R . . . .
H10F H 0.514052 0.754488 0.886466 0.029 Uiso 1 1 calc R . . . .
O7 O 0.6894(2) 0.8236(2) 0.4070(2) 0.0266(6) Uani 0.7219(18) 1 d . . P A 1
O8 O 0.6013(2) 0.67729(18) 0.28963(19) 0.0345(6) Uani 0.7219(18) 1 d . . P A 1
N4 N 0.7225(2) 0.7736(2) 0.2841(3) 0.0248(7) Uani 0.7219(18) 1 d . U P A 1
C145 C 0.37917(17) 0.91725(17) 0.76127(17) 0.0237(5) Uani 1 1 d . . . . .
C137 C 0.54556(18) 0.88599(18) 0.58971(18) 0.0244(5) Uani 1 1 d . . . . .
C144 C 0.33256(18) 0.83730(18) 0.66129(18) 0.0259(5) Uani 1 1 d . . . . .
H144 H 0.349080 0.778011 0.666721 0.031 Uiso 1 1 calc R . . . .
C158 C 0.54415(19) 0.9342(2) 0.74856(18) 0.0293(5) Uani 1 1 d . . . . .
H15A H 0.613946 0.928274 0.775952 0.035 Uiso 1 1 calc R . . . .
H15B H 0.549162 1.000531 0.754117 0.035 Uiso 1 1 calc R . . . .
C143 C 0.3849(2) 0.77739(19) 0.44831(18) 0.0295(5) Uani 1 1 d . . . . .
H143 H 0.351281 0.740405 0.382845 0.035 Uiso 1 1 calc R . . . .
C136 C 0.4800(2) 0.82797(18) 0.48535(18) 0.0264(5) Uani 1 1 d . . . . .
C147 C 0.31066(19) 0.95219(19) 0.88883(18) 0.0280(5) Uani 1 1 d . . . . .
H147 H 0.282923 1.004083 0.874965 0.034 Uiso 1 1 calc R . . . .
C154 C 0.4158(2) 1.0002(2) 0.9708(2) 0.0368(6) Uani 1 1 d . . . . .
H15C H 0.446741 0.950764 0.983897 0.055 Uiso 1 1 calc GR . . . .
H15D H 0.409980 1.043333 1.025590 0.055 Uiso 1 1 calc GR . . . .
H15E H 0.458132 1.037181 0.955443 0.055 Uiso 1 1 calc GR . . . .
C155 C 0.20497(19) 0.8369(2) 0.71627(19) 0.0314(6) Uani 1 1 d . . . . .
H15F H 0.171810 0.775535 0.711634 0.038 Uiso 1 1 calc R . . . .
H15G H 0.162122 0.881678 0.724055 0.038 Uiso 1 1 calc R . . . .
C160 C 0.5701(2) 0.99414(19) 0.6138(2) 0.0302(5) Uani 1 1 d . . . . .
H16A H 0.589089 1.004151 0.568510 0.045 Uiso 1 1 calc GR . . . .
H16B H 0.626366 1.029582 0.676170 0.045 Uiso 1 1 calc GR . . . .
H16C H 0.510374 1.017433 0.612141 0.045 Uiso 1 1 calc GR . . . .
C157 C 0.49103(18) 0.9193(2) 0.80558(18) 0.0278(5) Uani 1 1 d . . . . .
H15H H 0.496570 0.858016 0.810146 0.033 Uiso 1 1 calc R . . . .
H15I H 0.525174 0.972095 0.869258 0.033 Uiso 1 1 calc R . . . .
C146 C 0.31206(18) 0.88097(18) 0.80037(18) 0.0260(5) Uani 1 1 d . . . . .
H146 H 0.335283 0.826846 0.813046 0.031 Uiso 1 1 calc R . . . .
C141 C 0.37756(18) 0.85489(17) 0.60049(17) 0.0236(5) Uani 1 1 d . . . . .
H141 H 0.367703 0.916772 0.597489 0.028 Uiso 1 1 calc R . . . .
C159 C 0.3658(2) 1.01516(18) 0.76341(19) 0.0294(5) Uani 1 1 d . . . . .
H15J H 0.399683 1.033380 0.730462 0.044 Uiso 1 1 calc GR . . . .
H15K H 0.395585 1.063894 0.828005 0.044 Uiso 1 1 calc GR . . . .
H15L H 0.293485 1.010633 0.733111 0.044 Uiso 1 1 calc GR . . . .
C151 C 0.1226(2) 0.9990(2) 1.09089(18) 0.0315(6) Uani 1 1 d . . . . .
H151 H 0.101430 1.048950 1.069389 0.038 Uiso 1 1 calc R . . . .
C124 C 0.7840(2) 0.74764(15) 0.17694(17) 0.0287(11) Uani 0.7219(18) 1 d . U P A 1
C129 C 0.79272(19) 0.69533(18) 0.09655(18) 0.0311(8) Uani 0.7219(18) 1 d G U P A 1
H129 H 0.840071 0.723450 0.081885 0.037 Uiso 0.7219(18) 1 calc R . P A 1
C128 C 0.7321(2) 0.60188(17) 0.03762(14) 0.0345(8) Uani 0.7219(18) 1 d G U P A 1
H128 H 0.738064 0.566136 -0.017325 0.041 Uiso 0.7219(18) 1 calc R . P A 1
C127 C 0.6628(2) 0.56074(15) 0.05908(18) 0.0344(10) Uani 0.7219(18) 1 d G U P A 1
H127 H 0.621421 0.496874 0.018800 0.041 Uiso 0.7219(18) 1 calc R . P A 1
C126 C 0.6541(2) 0.61304(18) 0.13947(19) 0.0326(11) Uani 0.7219(18) 1 d G U P A 1
H126 H 0.606784 0.584924 0.154136 0.039 Uiso 0.7219(18) 1 calc R . P A 1
C125 C 0.7147(2) 0.70649(17) 0.19840(15) 0.0242(7) Uani 0.7219(18) 1 d G U P A 1
C152 C 0.0344(2) 0.9508(3) 1.0998(2) 0.0437(7) Uani 1 1 d . . . . .
H15M H -0.026408 0.924538 1.040221 0.066 Uiso 1 1 calc GR . . . .
H15N H 0.021827 0.998313 1.147761 0.066 Uiso 1 1 calc GR . . . .
H15O H 0.051319 0.898656 1.116989 0.066 Uiso 1 1 calc GR . . . .
C122 C 0.79626(17) 0.85759(15) 0.31378(16) 0.0238(7) Uani 0.7219(18) 1 d D U P A 1
C133 C 0.83452(18) 0.94462(17) 0.39274(15) 0.0263(7) Uani 0.7219(18) 1 d G U P A 1
H133 H 0.809933 0.954376 0.437963 0.032 Uiso 0.7219(18) 1 calc R . P A 1
C132 C 0.9088(2) 1.01738(14) 0.40554(16) 0.0302(9) Uani 0.7219(18) 1 d G U P A 1
H132 H 0.934903 1.076865 0.459506 0.036 Uiso 0.7219(18) 1 calc R . P A 1
C131 C 0.94473(19) 1.00311(18) 0.3394(2) 0.0324(8) Uani 0.7219(18) 1 d G U P A 1
H131 H 0.995466 1.052841 0.348120 0.039 Uiso 0.7219(18) 1 calc R . P A 1
C130 C 0.9065(2) 0.9161(2) 0.26041(18) 0.0314(10) Uani 0.7219(18) 1 d DG U P A 1
H130 H 0.931059 0.906328 0.215192 0.038 Uiso 0.7219(18) 1 calc R . P A 1
C123 C 0.8322(2) 0.84332(16) 0.24761(16) 0.0222(4) Uani 0.7219(18) 1 d DG U P A 1
C121 C 0.6639(3) 0.7515(2) 0.3242(2) 0.0245(7) Uani 0.7219(18) 1 d . . P A 1
C135 C 0.5319(2) 0.8304(2) 0.42505(19) 0.0296(5) Uani 1 1 d . . . . .
H13A H 0.486408 0.785496 0.359530 0.035 Uiso 1 1 calc R . . . .
H13B H 0.545835 0.895913 0.428877 0.035 Uiso 1 1 calc R . . . .
C140 C 0.49179(18) 0.86374(17) 0.64486(17) 0.0231(5) Uani 1 1 d . . . . .
H140 H 0.498301 0.799011 0.641663 0.028 Uiso 1 1 calc R . . . .
C156 C 0.21875(19) 0.8196(2) 0.62825(19) 0.0322(6) Uani 1 1 d . . . . .
H15P H 0.182773 0.752907 0.580037 0.039 Uiso 1 1 calc R . . . .
H15Q H 0.193122 0.864834 0.602591 0.039 Uiso 1 1 calc R . . . .
C149 C 0.2217(2) 0.9735(2) 0.9946(2) 0.0390(7) Uani 1 1 d . . . . .
H14A H 0.287128 1.005547 1.051058 0.047 Uiso 1 1 calc R . . . .
H14B H 0.196595 1.023867 0.976938 0.047 Uiso 1 1 calc R . . . .
C134 C 0.6303(2) 0.8023(2) 0.45564(19) 0.0317(6) Uani 1 1 d . . . . .
H134 H 0.616169 0.732413 0.441059 0.038 Uiso 0.7219(18) 1 calc R . P A 1
H13C H 0.608059 0.737889 0.452904 0.038 Uiso 0.2781(18) 1 calc R . P A 2
C142 C 0.32652(19) 0.77431(19) 0.50223(18) 0.0289(5) Uani 1 1 d . . . . .
H14C H 0.319650 0.711594 0.505271 0.035 Uiso 1 1 calc R . . . .
H14D H 0.257681 0.779582 0.469357 0.035 Uiso 1 1 calc R . . . .
C148 C 0.2397(2) 0.9036(2) 0.9162(2) 0.0321(6) Uani 1 1 d . . . . .
H14E H 0.173660 0.868520 0.860924 0.038 Uiso 1 1 calc R . . . .
H14F H 0.268973 0.855729 0.935553 0.038 Uiso 1 1 calc R . . . .
C138 C 0.6441(2) 0.8540(2) 0.61416(19) 0.0303(6) Uani 1 1 d . . . . .
H13D H 0.690026 0.893903 0.680800 0.036 Uiso 1 1 calc R . . . .
H13E H 0.627762 0.786429 0.604776 0.036 Uiso 1 1 calc R . . . .
C150 C 0.1465(2) 0.9268(2) 1.01787(19) 0.0335(6) Uani 1 1 d . . . . .
H15R H 0.174249 0.880543 1.040870 0.040 Uiso 1 1 calc R . . . .
H15S H 0.082740 0.890225 0.960348 0.040 Uiso 1 1 calc R . . . .
C139 C 0.6999(2) 0.8615(2) 0.5571(2) 0.0338(6) Uani 1 1 d . . . . .
H13F H 0.721673 0.929450 0.569476 0.041 Uiso 1 1 calc R . . . .
H13G H 0.760874 0.837729 0.574865 0.041 Uiso 1 1 calc R . . . .
C153 C 0.2138(2) 1.0503(2) 1.1855(2) 0.0375(6) Uani 1 1 d . . . . .
H15T H 0.195155 1.096898 1.229063 0.056 Uiso 1 1 calc GR . . . .
H15U H 0.268859 1.083851 1.180012 0.056 Uiso 1 1 calc GR . . . .
H15V H 0.236167 1.003048 1.208590 0.056 Uiso 1 1 calc GR . . . .
O7A O 0.6665(6) 0.7803(5) 0.3886(6) 0.0266(6) Uani 0.2781(18) 1 d . . P A 2
C1A C 0.7129(7) 0.8588(7) 0.3901(7) 0.0245(7) Uani 0.2781(18) 1 d . . P A 2
O8A O 0.7224(5) 0.9397(5) 0.4384(5) 0.0345(6) Uani 0.2781(18) 1 d . . P A 2
N4A N 0.7512(6) 0.8343(6) 0.3236(6) 0.0248(7) Uani 0.2781(18) 1 d . . P A 2
C1B C 0.8209(8) 0.8996(7) 0.3217(7) 0.0238(7) Uani 0.2781(18) 1 d D . P A 2
C1C C 0.9406(8) 1.0433(8) 0.3693(8) 0.0302(9) Uani 0.2781(18) 1 d . . P A 2
H1C H 0.977083 1.108247 0.411638 0.036 Uiso 0.2781(18) 1 calc R . P A 2
C1D C 0.8753(9) 0.9960(9) 0.3873(8) 0.0263(7) Uani 0.2781(18) 1 d . . P A 2
H1D H 0.866167 1.026035 0.441619 0.032 Uiso 0.2781(18) 1 calc R . P A 2
C1E C 0.9115(10) 0.9108(10) 0.2323(10) 0.0314(10) Uani 0.2781(18) 1 d D . P A 2
H1E H 0.925876 0.881650 0.180934 0.038 Uiso 0.2781(18) 1 calc R . P A 2
C1F C 0.9563(8) 1.0001(7) 0.2907(8) 0.0324(8) Uani 0.2781(18) 1 d . . P A 2
H1F H 1.000910 1.037095 0.279782 0.039 Uiso 0.2781(18) 1 calc R . P A 2
C1G C 0.7732(11) 0.7590(10) 0.1909(10) 0.0287(11) Uani 0.2781(18) 1 d . . P A 2
C1H C 0.7220(8) 0.7475(9) 0.2482(9) 0.0242(7) Uani 0.2781(18) 1 d . . P A 2
C1I C 0.7597(9) 0.6832(8) 0.1147(7) 0.0311(8) Uani 0.2781(18) 1 d . . P A 2
H1I H 0.799008 0.688867 0.083377 0.037 Uiso 0.2781(18) 1 calc R . P A 2
C1J C 0.6883(10) 0.5943(9) 0.0792(8) 0.0345(8) Uani 0.2781(18) 1 d . . P A 2
H1J H 0.674444 0.541999 0.022159 0.041 Uiso 0.2781(18) 1 calc R . P A 2
C1K C 0.6394(12) 0.5887(11) 0.1337(10) 0.0344(10) Uani 0.2781(18) 1 d . . P A 2
H1K H 0.591319 0.529794 0.111144 0.041 Uiso 0.2781(18) 1 calc R . P A 2
C1L C 0.6544(8) 0.6585(7) 0.2139(7) 0.0326(11) Uani 0.2781(18) 1 d . . P A 2
H1L H 0.619764 0.648085 0.247515 0.039 Uiso 0.2781(18) 1 calc R . P A 2
C1M C 0.8428(8) 0.8587(7) 0.2456(7) 0.0222(4) Uani 0.2781(18) 1 d D . P A 2

loop_
_atom_site_aniso_label
_atom_site_aniso_U_11
_atom_site_aniso_U_22
_atom_site_aniso_U_33
_atom_site_aniso_U_23
_atom_site_aniso_U_13
_atom_site_aniso_U_12
O1 0.0245(8) 0.0298(9) 0.0247(8) 0.0160(7) 0.0165(7) 0.0090(7)
O2 0.0270(9) 0.0259(9) 0.0255(9) 0.0096(7) 0.0157(7) 0.0069(7)
N1 0.0222(10) 0.0225(10) 0.0216(9) 0.0115(8) 0.0115(8) 0.0056(8)
C27 0.0203(11) 0.0244(11) 0.0228(11) 0.0129(9) 0.0133(9) 0.0077(9)
C22 0.0182(11) 0.0232(11) 0.0225(11) 0.0111(9) 0.0097(9) 0.0038(9)
C24 0.0151(10) 0.0234(11) 0.0211(11) 0.0125(9) 0.0084(9) 0.0048(9)
C23 0.0217(11) 0.0243(12) 0.0197(11) 0.0111(9) 0.0103(9) 0.0056(9)
C2 0.0200(11) 0.0284(12) 0.0181(11) 0.0121(10) 0.0081(9) 0.0119(10)
C26 0.0188(11) 0.0261(12) 0.0227(11) 0.0149(10) 0.0129(9) 0.0083(9)
C28 0.0235(11) 0.0275(12) 0.0254(12) 0.0148(10) 0.0141(10) 0.0104(10)
C29 0.0267(12) 0.0336(13) 0.0276(12) 0.0173(11) 0.0171(10) 0.0120(10)
C20 0.0135(10) 0.0273(12) 0.0201(11) 0.0133(9) 0.0074(9) 0.0032(9)
C1 0.0186(9) 0.0293(10) 0.0242(8) 0.0155(8) 0.0108(7) 0.0080(8)
C9 0.0252(12) 0.0475(16) 0.0302(13) 0.0250(12) 0.0172(11) 0.0152(12)
C4 0.0205(11) 0.0305(13) 0.0220(11) 0.0163(10) 0.0099(9) 0.0120(10)
C32 0.0378(15) 0.0392(15) 0.0302(14) 0.0179(12) 0.0212(12) 0.0102(12)
C16 0.0199(11) 0.0244(12) 0.0212(11) 0.0143(10) 0.0106(9) 0.0081(9)
C38 0.0188(11) 0.0363(14) 0.0224(12) 0.0119(11) 0.0088(10) -0.0037(10)
C35 0.0207(11) 0.0314(13) 0.0262(12) 0.0133(11) 0.0143(10) 0.0044(10)
C40 0.0272(13) 0.066(2) 0.0348(14) 0.0341(14) 0.0197(12) 0.0265(13)
C14 0.0181(11) 0.0331(13) 0.0210(11) 0.0133(10) 0.0122(9) 0.0060(10)
C5 0.0176(11) 0.0312(12) 0.0230(11) 0.0174(10) 0.0114(9) 0.0093(9)
C3 0.0213(11) 0.0310(13) 0.0191(11) 0.0135(10) 0.0075(9) 0.0116(10)
C31 0.0267(12) 0.0264(12) 0.0253(12) 0.0072(10) 0.0156(10) 0.0026(10)
C15 0.0240(12) 0.0296(13) 0.0245(12) 0.0149(10) 0.0149(10) 0.0089(10)
C12 0.0353(14) 0.0252(13) 0.0318(14) 0.0099(11) 0.0075(12) 0.0074(11)
C19 0.0173(11) 0.0489(16) 0.0238(12) 0.0164(12) 0.0097(10) 0.0002(11)
C11 0.0399(15) 0.0316(14) 0.0240(13) 0.0054(11) 0.0084(12) 0.0168(12)
C34 0.0289(13) 0.0298(13) 0.0259(12) 0.0121(11) 0.0152(11) 0.0049(10)
C37 0.0234(11) 0.0277(12) 0.0215(11) 0.0106(10) 0.0107(10) -0.0006(10)
C36 0.0213(11) 0.0258(12) 0.0237(12) 0.0091(10) 0.0125(10) 0.0011(10)
C33 0.0459(17) 0.0427(16) 0.0385(16) 0.0138(13) 0.0296(14) 0.0160(14)
C17 0.0154(10) 0.0357(13) 0.0212(11) 0.0160(10) 0.0094(9) 0.0065(10)
C25 0.0164(10) 0.0271(12) 0.0212(11) 0.0142(10) 0.0110(9) 0.0063(9)
C13 0.0288(13) 0.0276(13) 0.0283(13) 0.0147(11) 0.0118(11) 0.0078(10)
C21 0.0172(10) 0.0240(11) 0.0206(11) 0.0129(9) 0.0106(9) 0.0069(9)
C6 0.0235(12) 0.0261(12) 0.0323(13) 0.0145(11) 0.0149(11) 0.0088(10)
C7 0.0249(12) 0.0318(14) 0.0448(16) 0.0228(12) 0.0167(12) 0.0098(11)
C39 0.0236(12) 0.0388(14) 0.0278(12) 0.0214(11) 0.0146(10) 0.0157(11)
C30 0.0244(12) 0.0280(12) 0.0251(12) 0.0120(10) 0.0146(10) 0.0092(10)
C8 0.0253(13) 0.0460(16) 0.0475(16) 0.0342(14) 0.0222(12) 0.0130(12)
C18 0.0194(11) 0.0416(15) 0.0178(11) 0.0090(11) 0.0082(9) -0.0046(10)
C10 0.0328(14) 0.0395(15) 0.0213(12) 0.0132(11) 0.0119(11) 0.0184(12)
O4 0.0319(10) 0.0263(9) 0.0292(9) 0.0035(8) 0.0209(8) 0.0004(8)
O3 0.0245(8) 0.0223(8) 0.0256(8) 0.0093(7) 0.0175(7) 0.0064(7)
N2 0.0199(9) 0.0178(9) 0.0224(9) 0.0081(8) 0.0125(8) 0.0051(8)
C61 0.0165(10) 0.0171(10) 0.0198(10) 0.0089(9) 0.0103(8) 0.0052(8)
C42 0.0199(11) 0.0237(12) 0.0251(12) 0.0140(10) 0.0127(9) 0.0087(9)
C60 0.0155(10) 0.0146(10) 0.0168(10) 0.0069(8) 0.0081(8) 0.0029(8)
C76 0.0258(12) 0.0195(11) 0.0277(12) 0.0092(10) 0.0164(10) 0.0067(9)
C54 0.0211(11) 0.0246(12) 0.0206(11) 0.0100(9) 0.0148(9) 0.0075(9)
C79 0.0184(11) 0.0250(12) 0.0218(11) 0.0085(10) 0.0084(9) 0.0038(9)
C46 0.0192(11) 0.0245(12) 0.0265(12) 0.0105(10) 0.0125(10) 0.0055(9)
C45 0.0179(10) 0.0204(11) 0.0188(10) 0.0085(9) 0.0080(9) 0.0085(9)
C41 0.0181(11) 0.0242(12) 0.0226(11) 0.0101(10) 0.0109(9) 0.0062(9)
C78 0.0234(11) 0.0137(10) 0.0242(11) 0.0084(9) 0.0135(10) 0.0044(9)
C55 0.0221(11) 0.0199(11) 0.0230(11) 0.0112(9) 0.0129(9) 0.0056(9)
C52 0.0368(14) 0.0188(11) 0.0327(13) 0.0103(10) 0.0200(12) 0.0060(10)
C63 0.0219(11) 0.0178(11) 0.0268(12) 0.0122(9) 0.0149(10) 0.0040(9)
C67 0.0218(11) 0.0229(11) 0.0202(11) 0.0065(9) 0.0126(9) 0.0015(9)
C75 0.0236(11) 0.0198(11) 0.0259(12) 0.0071(9) 0.0147(10) 0.0047(9)
C48 0.0246(12) 0.0228(12) 0.0231(12) 0.0060(10) 0.0109(10) 0.0094(10)
C44 0.0161(10) 0.0232(11) 0.0194(11) 0.0104(9) 0.0072(9) 0.0057(9)
C66 0.0173(10) 0.0206(11) 0.0198(11) 0.0081(9) 0.0098(9) 0.0033(9)
C59 0.0269(12) 0.0200(11) 0.0271(12) 0.0118(10) 0.0181(10) 0.0111(9)
C77 0.0214(11) 0.0183(11) 0.0236(11) 0.0110(9) 0.0131(9) 0.0051(9)
C80 0.0232(12) 0.0243(12) 0.0194(11) 0.0081(9) 0.0099(9) 0.0016(9)
C47 0.0217(11) 0.0209(11) 0.0273(12) 0.0069(10) 0.0090(10) 0.0016(9)
C62 0.0249(11) 0.0160(11) 0.0264(12) 0.0100(9) 0.0158(10) 0.0061(9)
C58 0.0243(11) 0.0186(11) 0.0255(11) 0.0132(9) 0.0152(10) 0.0101(9)
C51 0.0344(14) 0.0266(13) 0.0355(14) 0.0159(11) 0.0222(12) 0.0062(11)
C50 0.0286(12) 0.0265(12) 0.0261(12) 0.0125(10) 0.0173(10) 0.0078(10)
C43 0.0196(11) 0.0209(11) 0.0207(11) 0.0088(9) 0.0105(9) 0.0080(9)
C72 0.0442(17) 0.0346(15) 0.0328(14) 0.0102(12) 0.0220(13) 0.0017(13)
C71 0.0523(17) 0.0404(15) 0.0386(15) 0.0253(13) 0.0355(14) 0.0241(14)
C74 0.0379(15) 0.0288(13) 0.0370(14) 0.0145(12) 0.0256(12) 0.0054(11)
C69 0.0309(13) 0.0281(13) 0.0261(12) 0.0073(10) 0.0188(11) 0.0031(10)
C70 0.0549(18) 0.0284(14) 0.0353(15) 0.0017(12) 0.0324(14) -0.0048(13)
C73 0.175(5) 0.0271(17) 0.106(3) 0.0226(19) 0.124(4) 0.025(2)
C53 0.0319(13) 0.0197(11) 0.0277(12) 0.0091(10) 0.0191(11) 0.0088(10)
C56 0.0159(10) 0.0190(11) 0.0199(11) 0.0099(9) 0.0082(9) 0.0045(8)
C64 0.0145(10) 0.0178(11) 0.0194(11) 0.0076(9) 0.0077(9) 0.0027(8)
C57 0.0168(10) 0.0163(10) 0.0197(10) 0.0090(9) 0.0095(9) 0.0044(8)
C65 0.0166(10) 0.0187(11) 0.0175(10) 0.0077(9) 0.0089(9) 0.0037(8)
C49 0.0222(11) 0.0257(12) 0.0206(11) 0.0095(10) 0.0111(9) 0.0085(10)
C68 0.0310(13) 0.0315(14) 0.0232(12) 0.0058(11) 0.0166(11) -0.0013(11)
O5 0.0217(8) 0.0213(8) 0.0225(8) 0.0083(7) 0.0147(7) 0.0039(6)
O6 0.0374(10) 0.0201(8) 0.0313(9) 0.0080(7) 0.0245(8) 0.0055(7)
N3 0.0192(9) 0.0206(10) 0.0206(9) 0.0093(8) 0.0113(8) 0.0061(8)
C103 0.0159(10) 0.0178(10) 0.0218(11) 0.0080(9) 0.0089(9) 0.0006(8)
C97 0.0142(10) 0.0158(10) 0.0175(10) 0.0053(8) 0.0078(8) 0.0012(8)
C81 0.0211(11) 0.0211(11) 0.0236(11) 0.0124(10) 0.0130(9) 0.0080(9)
C82 0.0218(11) 0.0236(11) 0.0166(10) 0.0103(9) 0.0085(9) 0.0107(9)
C95 0.0155(10) 0.0187(11) 0.0207(11) 0.0070(9) 0.0091(9) 0.0014(8)
C96 0.0130(10) 0.0180(10) 0.0212(11) 0.0103(9) 0.0075(8) 0.0038(8)
C104 0.0198(11) 0.0166(10) 0.0180(10) 0.0061(9) 0.0090(9) 0.0009(9)
C83 0.0253(12) 0.0265(12) 0.0213(11) 0.0152(10) 0.0124(10) 0.0111(10)
C105 0.0185(10) 0.0179(11) 0.0177(10) 0.0068(9) 0.0093(9) 0.0017(9)
C93 0.0216(11) 0.0259(12) 0.0212(11) 0.0126(10) 0.0075(9) 0.0062(9)
C99 0.0180(10) 0.0229(11) 0.0187(11) 0.0071(9) 0.0089(9) 0.0020(9)
C84 0.0281(12) 0.0259(12) 0.0217(11) 0.0135(10) 0.0147(10) 0.0108(10)
C98 0.0141(10) 0.0205(11) 0.0188(10) 0.0069(9) 0.0086(9) 0.0018(8)
C86 0.0287(12) 0.0227(12) 0.0278(12) 0.0118(10) 0.0171(10) 0.0085(10)
C85 0.0213(11) 0.0244(12) 0.0228(11) 0.0137(10) 0.0132(10) 0.0071(9)
C100 0.0159(10) 0.0155(10) 0.0156(10) 0.0066(8) 0.0074(8) 0.0025(8)
C115 0.0299(13) 0.0247(12) 0.0216(12) 0.0039(10) 0.0144(10) -0.0017(10)
C116 0.0266(12) 0.0225(12) 0.0192(11) 0.0055(9) 0.0098(10) -0.0013(10)
C88 0.0379(15) 0.0358(15) 0.0447(16) 0.0220(13) 0.0292(13) 0.0083(12)
C94 0.0193(11) 0.0211(11) 0.0213(11) 0.0100(9) 0.0131(9) 0.0056(9)
C89 0.0371(14) 0.0347(14) 0.0314(13) 0.0166(12) 0.0247(12) 0.0125(12)
C118 0.0162(10) 0.0186(11) 0.0180(10) 0.0036(9) 0.0073(9) -0.0031(8)
C109 0.0304(13) 0.0233(12) 0.0270(12) 0.0092(10) 0.0195(11) 0.0058(10)
C111 0.0400(16) 0.0382(16) 0.0365(15) 0.0051(13) 0.0269(13) 0.0004(13)
C90 0.0381(14) 0.0338(14) 0.0205(12) 0.0144(11) 0.0162(11) 0.0156(12)
C114 0.0285(13) 0.0358(14) 0.0232(12) 0.0050(11) 0.0160(11) -0.0025(11)
C91 0.0436(15) 0.0283(13) 0.0181(11) 0.0086(10) 0.0116(11) 0.0134(12)
C110 0.0358(14) 0.0236(12) 0.0312(13) 0.0055(11) 0.0234(12) 0.0035(11)
C112 0.0505(18) 0.0446(17) 0.0352(15) 0.0148(13) 0.0241(14) 0.0020(14)
C113 0.058(2) 0.0464(18) 0.054(2) 0.0115(16) 0.0425(18) 0.0091(16)
C101 0.0160(10) 0.0150(10) 0.0177(10) 0.0058(8) 0.0077(8) -0.0004(8)
C107 0.0239(11) 0.0220(11) 0.0193(11) 0.0083(9) 0.0142(9) 0.0047(9)
C102 0.0209(11) 0.0181(11) 0.0191(11) 0.0052(9) 0.0093(9) -0.0004(9)
C120 0.0213(11) 0.0181(11) 0.0244(11) 0.0094(9) 0.0108(9) 0.0056(9)
C92 0.0301(13) 0.0249(12) 0.0209(12) 0.0093(10) 0.0042(10) 0.0047(10)
C106 0.0243(11) 0.0178(11) 0.0201(11) 0.0074(9) 0.0131(9) 0.0034(9)
C87 0.0321(13) 0.0232(12) 0.0362(14) 0.0132(11) 0.0194(12) 0.0045(10)
C119 0.0280(12) 0.0197(11) 0.0253(12) 0.0106(10) 0.0148(10) 0.0042(10)
C117 0.0180(11) 0.0229(11) 0.0198(11) 0.0073(9) 0.0104(9) 0.0001(9)
C108 0.0312(13) 0.0215(11) 0.0250(12) 0.0081(10) 0.0188(10) 0.0053(10)
O7 0.0298(15) 0.0200(16) 0.0339(15) 0.0119(15) 0.0189(13) 0.0020(13)
O8 0.0395(14) 0.0275(13) 0.0358(13) 0.0125(11) 0.0186(11) 0.0020(11)
N4 0.0253(15) 0.0225(16) 0.0261(17) 0.0101(13) 0.0115(14) 0.0061(13)
C145 0.0178(11) 0.0224(12) 0.0297(12) 0.0120(10) 0.0092(10) 0.0024(9)
C137 0.0236(12) 0.0251(12) 0.0308(13) 0.0161(10) 0.0138(10) 0.0097(10)
C144 0.0207(12) 0.0218(12) 0.0325(13) 0.0109(10) 0.0105(10) 0.0034(9)
C158 0.0184(11) 0.0370(14) 0.0297(13) 0.0155(11) 0.0084(10) 0.0016(10)
C143 0.0314(13) 0.0298(13) 0.0264(12) 0.0129(11) 0.0108(11) 0.0109(11)
C136 0.0302(13) 0.0254(12) 0.0308(13) 0.0168(11) 0.0145(11) 0.0145(10)
C147 0.0224(12) 0.0254(12) 0.0323(13) 0.0101(11) 0.0120(11) 0.0005(10)
C154 0.0248(13) 0.0437(16) 0.0336(14) 0.0129(13) 0.0109(11) -0.0015(12)
C155 0.0198(12) 0.0304(14) 0.0363(14) 0.0089(11) 0.0118(11) 0.0005(10)
C160 0.0331(14) 0.0283(13) 0.0379(14) 0.0193(12) 0.0192(12) 0.0098(11)
C157 0.0205(12) 0.0352(14) 0.0280(12) 0.0150(11) 0.0105(10) 0.0044(10)
C146 0.0195(11) 0.0235(12) 0.0331(13) 0.0112(10) 0.0115(10) 0.0028(9)
C141 0.0211(11) 0.0204(11) 0.0286(12) 0.0119(10) 0.0093(10) 0.0048(9)
C159 0.0305(13) 0.0231(12) 0.0342(14) 0.0120(11) 0.0149(11) 0.0051(10)
C151 0.0248(13) 0.0365(15) 0.0280(13) 0.0121(11) 0.0094(11) 0.0044(11)
C124 0.0271(17) 0.0320(18) 0.032(2) 0.0204(17) 0.0101(14) 0.0176(14)
C129 0.040(2) 0.0393(19) 0.0233(17) 0.0209(14) 0.0136(15) 0.0194(18)
C128 0.045(2) 0.0351(19) 0.0221(16) 0.0141(15) 0.0094(15) 0.0203(17)
C127 0.044(2) 0.028(2) 0.028(2) 0.0134(16) 0.0116(17) 0.0142(17)
C126 0.032(2) 0.035(3) 0.0325(18) 0.0177(19) 0.0121(16) 0.0099(18)
C125 0.0261(15) 0.0269(18) 0.0218(18) 0.0146(15) 0.0078(15) 0.0121(14)
C152 0.0283(14) 0.058(2) 0.0323(15) 0.0105(14) 0.0132(12) -0.0002(14)
C122 0.0199(18) 0.025(2) 0.0325(16) 0.0179(18) 0.0114(14) 0.0100(17)
C133 0.0257(17) 0.0248(17) 0.0308(17) 0.0123(14) 0.0139(14) 0.0098(14)
C132 0.028(2) 0.025(2) 0.035(2) 0.0131(16) 0.0114(16) 0.0080(16)
C131 0.0280(17) 0.0334(19) 0.041(2) 0.0214(18) 0.0151(17) 0.0077(15)
C130 0.0263(15) 0.0413(18) 0.045(3) 0.028(2) 0.0245(18) 0.0142(13)
C123 0.0186(9) 0.0293(10) 0.0242(8) 0.0155(8) 0.0108(7) 0.0080(8)
C121 0.0249(16) 0.0209(16) 0.0284(17) 0.0125(14) 0.0103(13) 0.0074(13)
C135 0.0340(14) 0.0321(14) 0.0312(13) 0.0189(11) 0.0167(11) 0.0142(11)
C140 0.0200(11) 0.0233(12) 0.0301(12) 0.0152(10) 0.0112(10) 0.0075(9)
C156 0.0198(12) 0.0327(14) 0.0339(14) 0.0077(11) 0.0094(11) 0.0015(10)
C149 0.0363(15) 0.0332(15) 0.0468(17) 0.0104(13) 0.0260(14) 0.0016(12)
C134 0.0383(15) 0.0348(14) 0.0369(14) 0.0220(12) 0.0231(12) 0.0181(12)
C142 0.0233(12) 0.0275(13) 0.0301(13) 0.0104(11) 0.0088(10) 0.0043(10)
C148 0.0254(13) 0.0302(14) 0.0391(15) 0.0139(12) 0.0157(11) 0.0001(11)
C138 0.0262(13) 0.0407(15) 0.0328(14) 0.0211(12) 0.0156(11) 0.0151(11)
C150 0.0261(13) 0.0341(15) 0.0338(14) 0.0105(12) 0.0134(11) -0.0026(11)
C139 0.0285(13) 0.0459(16) 0.0378(15) 0.0237(13) 0.0188(12) 0.0161(12)
C153 0.0299(14) 0.0369(15) 0.0323(14) 0.0122(12) 0.0050(12) 0.0017(12)
O7A 0.0298(15) 0.0200(16) 0.0339(15) 0.0119(15) 0.0189(13) 0.0020(13)
C1A 0.0249(16) 0.0209(16) 0.0284(17) 0.0125(14) 0.0103(13) 0.0074(13)
O8A 0.0395(14) 0.0275(13) 0.0358(13) 0.0125(11) 0.0186(11) 0.0020(11)
N4A 0.0253(15) 0.0225(16) 0.0261(17) 0.0101(13) 0.0115(14) 0.0061(13)
C1B 0.0199(18) 0.025(2) 0.0325(16) 0.0179(18) 0.0114(14) 0.0100(17)
C1C 0.028(2) 0.025(2) 0.035(2) 0.0131(16) 0.0114(16) 0.0080(16)
C1D 0.0257(17) 0.0248(17) 0.0308(17) 0.0123(14) 0.0139(14) 0.0098(14)
C1E 0.0263(15) 0.0413(18) 0.045(3) 0.028(2) 0.0245(18) 0.0142(13)
C1F 0.0280(17) 0.0334(19) 0.041(2) 0.0214(18) 0.0151(17) 0.0077(15)
C1G 0.0271(17) 0.0320(18) 0.032(2) 0.0204(17) 0.0101(14) 0.0176(14)
C1H 0.0261(15) 0.0269(18) 0.0218(18) 0.0146(15) 0.0078(15) 0.0121(14)
C1I 0.040(2) 0.0393(19) 0.0233(17) 0.0209(14) 0.0136(15) 0.0194(18)
C1J 0.045(2) 0.0351(19) 0.0221(16) 0.0141(15) 0.0094(15) 0.0203(17)
C1K 0.044(2) 0.028(2) 0.028(2) 0.0134(16) 0.0116(17) 0.0142(17)
C1L 0.032(2) 0.035(3) 0.0325(18) 0.0177(19) 0.0121(16) 0.0099(18)
C1M 0.0186(9) 0.0293(10) 0.0242(8) 0.0155(8) 0.0108(7) 0.0080(8)

loop_
_atom_type_symbol
_atom_type_description
_atom_type_scat_dispersion_real
_atom_type_scat_dispersion_imag
_atom_type_scat_source
C C 0.0033 0.0016 'International Tables Vol C Tables 4.2.6.8 and 6.1.1.4'
H H 0.0000 0.0000 'International Tables Vol C Tables 4.2.6.8 and 6.1.1.4'
N N 0.0061 0.0033 'International Tables Vol C Tables 4.2.6.8 and 6.1.1.4'
O O 0.0106 0.0060 'International Tables Vol C Tables 4.2.6.8 and 6.1.1.4'

loop_
_geom_angle_atom_site_label_1
_geom_angle_atom_site_label_2
_geom_angle_atom_site_label_3
_geom_angle
_geom_angle_site_symmetry_1
_geom_angle_site_symmetry_3
_geom_angle_publ_flag
C1 O1 C14 115.28(18) . . ?
C1 N1 C2 128.8(2) . . ?
C1 N1 C5 122.6(2) . . ?
C5 N1 C2 108.37(19) . . ?
C26 C27 C28 110.58(19) . . ?
C34 C27 C26 112.41(18) . . ?
C34 C27 C28 109.40(19) . . ?
C23 C22 C21 113.53(19) . . ?
C36 C24 C25 104.33(18) . . ?
C21 C24 C36 118.4(2) . . ?
C21 C24 C25 115.73(18) . . ?
C16 C23 C22 125.3(2) . . ?
C3 C2 N1 108.1(2) . . ?
C13 C2 N1 130.9(2) . . ?
C13 C2 C3 121.0(2) . . ?
C27 C26 C35 112.67(18) . . ?
C27 C26 C25 118.96(19) . . ?
C25 C26 C35 103.16(18) . . ?
C29 C28 C27 113.5(2) . . ?
C30 C29 C28 112.5(2) . . ?
C38 C20 C17 113.76(18) . . ?
C38 C20 C21 112.17(18) . . ?
C21 C20 C17 111.69(19) . . ?
O1 C1 N1 110.4(2) . . ?
O2 C1 O1 125.9(2) . . ?
O2 C1 N1 123.6(2) . . ?
C8 C9 C4 118.5(2) . . ?
C9 C4 C5 120.1(2) . . ?
C9 C4 C3 132.5(2) . . ?
C5 C4 C3 107.3(2) . . ?
C23 C16 C15 120.3(2) . . ?
C23 C16 C17 122.4(2) . . ?
C15 C16 C17 117.19(19) . . ?
C37 C38 C20 113.10(19) . . ?
C36 C35 C26 107.07(18) . . ?
O1 C14 C15 105.27(19) . . ?
O1 C14 C19 111.85(18) . . ?
C19 C14 C15 110.6(2) . . ?
C4 C5 N1 108.6(2) . . ?
C6 C5 N1 129.6(2) . . ?
C6 C5 C4 121.8(2) . . ?
C2 C3 C4 107.5(2) . . ?
C10 C3 C2 120.4(2) . . ?
C10 C3 C4 132.1(2) . . ?
C32 C31 C33 109.8(2) . . ?
C32 C31 C30 112.6(2) . . ?
C33 C31 C30 110.2(2) . . ?
C16 C15 C14 112.0(2) . . ?
C13 C12 C11 121.8(3) . . ?
C14 C19 C18 108.65(19) . . ?
C10 C11 C12 120.4(2) . . ?
C38 C37 C25 111.4(2) . . ?
C24 C36 C35 103.16(19) . . ?
C16 C17 C20 109.06(18) . . ?
C16 C17 C40 108.7(2) . . ?
C16 C17 C18 109.67(18) . . ?
C40 C17 C20 111.53(19) . . ?
C18 C17 C20 108.5(2) . . ?
C18 C17 C40 109.3(2) . . ?
C24 C25 C26 99.52(17) . . ?
C37 C25 C24 106.86(18) . . ?
C37 C25 C26 116.8(2) . . ?
C37 C25 C39 110.63(19) . . ?
C39 C25 C24 112.4(2) . . ?
C39 C25 C26 110.14(18) . . ?
C12 C13 C2 117.6(2) . . ?
C22 C21 C20 109.91(18) . . ?
C24 C21 C22 109.85(18) . . ?
C24 C21 C20 109.65(19) . . ?
C7 C6 C5 117.0(2) . . ?
C6 C7 C8 121.8(3) . . ?
C29 C30 C31 114.1(2) . . ?
C9 C8 C7 120.8(2) . . ?
C19 C18 C17 114.3(2) . . ?
C11 C10 C3 118.8(3) . . ?
C41 O3 C54 115.02(18) . . ?
C45 N2 C42 108.05(18) . . ?
C41 N2 C42 122.80(19) . . ?
C41 N2 C45 129.0(2) . . ?
C62 C61 C60 109.33(17) . . ?
C64 C61 C60 109.89(17) . . ?
C64 C61 C62 110.31(18) . . ?
C43 C42 N2 108.6(2) . . ?
C53 C42 N2 130.2(2) . . ?
C53 C42 C43 121.2(2) . . ?
C61 C60 C57 111.68(17) . . ?
C78 C60 C61 111.90(17) . . ?
C78 C60 C57 113.39(17) . . ?
C64 C76 C75 103.70(18) . . ?
O3 C54 C55 110.90(18) . . ?
O3 C54 C59 106.69(18) . . ?
C59 C54 C55 110.48(19) . . ?
C47 C46 C45 117.8(2) . . ?
C46 C45 N2 131.3(2) . . ?
C46 C45 C44 120.5(2) . . ?
C44 C45 N2 108.18(19) . . ?
O4 C41 O3 125.1(2) . . ?
O4 C41 N2 123.7(2) . . ?
O3 C41 N2 111.21(19) . . ?
C60 C78 C77 114.49(18) . . ?
C56 C55 C54 110.28(18) . . ?
C53 C52 C51 121.8(2) . . ?
C56 C63 C62 124.3(2) . . ?
C74 C67 C66 113.5(2) . . ?
C74 C67 C68 110.0(2) . . ?
C68 C67 C66 109.45(19) . . ?
C76 C75 C66 107.12(18) . . ?
C49 C48 C47 120.1(2) . . ?
C45 C44 C43 107.8(2) . . ?
C49 C44 C45 120.6(2) . . ?
C49 C44 C43 131.6(2) . . ?
C67 C66 C75 111.47(18) . . ?
C67 C66 C65 119.90(18) . . ?
C65 C66 C75 103.48(17) . . ?
C54 C59 C58 109.51(18) . . ?
C65 C77 C78 111.45(18) . . ?
C46 C47 C48 122.2(2) . . ?
C63 C62 C61 112.39(19) . . ?
C59 C58 C57 114.90(18) . . ?
C50 C51 C52 120.4(2) . . ?
C51 C50 C43 118.7(2) . . ?
C42 C43 C44 107.3(2) . . ?
C50 C43 C42 120.6(2) . . ?
C50 C43 C44 132.1(2) . . ?
C72 C71 C70 112.3(2) . . ?
C72 C71 C73 109.6(2) . . ?
C73 C71 C70 112.1(3) . . ?
C70 C69 C68 112.6(2) . . ?
C71 C70 C69 114.9(2) . . ?
C42 C53 C52 117.4(2) . . ?
C55 C56 C57 116.46(19) . . ?
C63 C56 C55 120.3(2) . . ?
C63 C56 C57 123.2(2) . . ?
C61 C64 C76 117.85(18) . . ?
C61 C64 C65 114.90(18) . . ?
C76 C64 C65 104.47(17) . . ?
C80 C57 C60 111.70(18) . . ?
C80 C57 C58 109.92(19) . . ?
C58 C57 C60 108.28(17) . . ?
C56 C57 C60 110.74(17) . . ?
C56 C57 C80 108.47(18) . . ?
C56 C57 C58 107.66(17) . . ?
C79 C65 C66 110.24(18) . . ?
C79 C65 C64 112.09(18) . . ?
C77 C65 C79 111.10(18) . . ?
C77 C65 C66 116.95(18) . . ?
C77 C65 C64 106.01(17) . . ?
C64 C65 C66 99.87(17) . . ?
C48 C49 C44 118.8(2) . . ?
C69 C68 C67 115.7(2) . . ?
C81 O5 C94 115.44(17) . . ?
C81 N3 C82 128.6(2) . . ?
C81 N3 C85 122.88(19) . . ?
C82 N3 C85 108.44(18) . . ?
C96 C103 C102 125.3(2) . . ?
C96 C97 C98 109.11(17) . . ?
C96 C97 C100 109.47(17) . . ?
C96 C97 C120 108.94(18) . . ?
C98 C97 C100 107.98(17) . . ?
C120 C97 C98 109.38(18) . . ?
C120 C97 C100 111.91(18) . . ?
O5 C81 N3 110.62(19) . . ?
O6 C81 O5 125.9(2) . . ?
O6 C81 N3 123.5(2) . . ?
C83 C82 N3 108.0(2) . . ?
C93 C82 N3 130.8(2) . . ?
C93 C82 C83 121.1(2) . . ?
C96 C95 C94 109.98(18) . . ?
C103 C96 C97 123.1(2) . . ?
C103 C96 C95 120.3(2) . . ?
C95 C96 C97 116.56(18) . . ?
C116 C104 C105 103.96(17) . . ?
C101 C104 C105 116.28(18) . . ?
C101 C104 C116 118.35(19) . . ?
C82 C83 C84 107.7(2) . . ?
C90 C83 C82 120.4(2) . . ?
C90 C83 C84 131.9(2) . . ?
C104 C105 C106 99.35(17) . . ?
C119 C105 C104 112.67(19) . . ?
C119 C105 C106 110.70(18) . . ?
C119 C105 C117 110.36(19) . . ?
C117 C105 C104 106.23(17) . . ?
C117 C105 C106 117.05(19) . . ?
C92 C93 C82 117.3(2) . . ?
C94 C99 C98 109.39(18) . . ?
C85 C84 C83 107.7(2) . . ?
C89 C84 C83 132.6(2) . . ?
C89 C84 C85 119.8(2) . . ?
C99 C98 C97 114.89(18) . . ?
C87 C86 C85 117.3(2) . . ?
C84 C85 N3 108.1(2) . . ?
C86 C85 N3 130.2(2) . . ?
C86 C85 C84 121.7(2) . . ?
C118 C100 C97 113.25(17) . . ?
C118 C100 C101 111.13(17) . . ?
C101 C100 C97 112.87(17) . . ?
C116 C115 C106 107.04(19) . . ?
C104 C116 C115 103.41(19) . . ?
C89 C88 C87 120.5(2) . . ?
O5 C94 C95 111.28(17) . . ?
O5 C94 C99 106.19(17) . . ?
C99 C94 C95 110.21(18) . . ?
C88 C89 C84 118.8(2) . . ?
C117 C118 C100 113.87(18) . . ?
C108 C109 C110 113.0(2) . . ?
C110 C111 C113 110.3(2) . . ?
C112 C111 C110 112.8(3) . . ?
C112 C111 C113 110.8(3) . . ?
C91 C90 C83 118.7(2) . . ?
C90 C91 C92 120.9(2) . . ?
C109 C110 C111 114.3(2) . . ?
C104 C101 C100 109.11(17) . . ?
C104 C101 C102 110.16(18) . . ?
C102 C101 C100 109.70(17) . . ?
C114 C107 C106 112.27(19) . . ?
C114 C107 C108 110.6(2) . . ?
C108 C107 C106 110.14(19) . . ?
C103 C102 C101 113.23(18) . . ?
C93 C92 C91 121.4(2) . . ?
C115 C106 C105 103.37(18) . . ?
C107 C106 C105 119.09(18) . . ?
C107 C106 C115 112.31(18) . . ?
C86 C87 C88 121.9(2) . . ?
C118 C117 C105 111.90(18) . . ?
C109 C108 C107 114.9(2) . . ?
C121 O7 C134 112.9(3) . . ?
C122 N4 C125 107.3(3) . . ?
C121 N4 C125 121.7(3) . . ?
C121 N4 C122 131.1(3) . . ?
C144 C145 C146 100.84(19) . . ?
C157 C145 C144 106.4(2) . . ?
C157 C145 C146 115.9(2) . . ?
C157 C145 C159 111.8(2) . . ?
C159 C145 C144 111.9(2) . . ?
C159 C145 C146 109.5(2) . . ?
C136 C137 C160 109.7(2) . . ?
C136 C137 C140 110.6(2) . . ?
C136 C137 C138 107.2(2) . . ?
C160 C137 C140 111.2(2) . . ?
C138 C137 C160 109.8(2) . . ?
C138 C137 C140 108.28(19) . . ?
C141 C144 C145 114.3(2) . . ?
C156 C144 C145 104.8(2) . . ?
C156 C144 C141 118.7(2) . . ?
C157 C158 C140 115.0(2) . . ?
C136 C143 C142 124.7(2) . . ?
C143 C136 C137 123.6(2) . . ?
C143 C136 C135 121.2(2) . . ?
C135 C136 C137 115.2(2) . . ?
C154 C147 C146 113.1(2) . . ?
C154 C147 C148 109.9(2) . . ?
C146 C147 C148 111.2(2) . . ?
C156 C155 C146 107.5(2) . . ?
C145 C157 C158 111.4(2) . . ?
C147 C146 C145 118.7(2) . . ?
C147 C146 C155 112.4(2) . . ?
C155 C146 C145 103.4(2) . . ?
C144 C141 C140 109.01(19) . . ?
C142 C141 C144 111.5(2) . . ?
C142 C141 C140 110.1(2) . . ?
C152 C151 C150 111.3(2) . . ?
C153 C151 C152 109.8(2) . . ?
C153 C151 C150 112.7(2) . . ?
C129 C124 C125 120.0 . . ?
C129 C124 C123 132.72(19) . . ?
C125 C124 C123 107.25(19) . . ?
C128 C129 C124 120.0 . . ?
C127 C128 C129 120.0 . . ?
C126 C127 C128 120.0 . . ?
C127 C126 C125 120.0 . . ?
C124 C125 N4 108.7(2) . . ?
C126 C125 N4 131.3(2) . . ?
C126 C125 C124 120.0 . . ?
C133 C122 N4 131.6(2) . . ?
C133 C122 C123 120.0 . . ?
C123 C122 N4 108.4(2) . . ?
C122 C133 C132 120.0 . . ?
C131 C132 C133 120.0 . . ?
C132 C131 C130 120.0 . . ?
C123 C130 C131 120.0 . . ?
C122 C123 C124 108.31(19) . . ?
C130 C123 C124 131.62(19) . . ?
C130 C123 C122 120.0 . . ?
O7 C121 N4 110.5(3) . . ?
O8 C121 O7 125.5(3) . . ?
O8 C121 N4 124.0(3) . . ?
C134 C135 C136 111.1(2) . . ?
C158 C140 C137 112.6(2) . . ?
C158 C140 C141 112.0(2) . . ?
C141 C140 C137 112.87(19) . . ?
C144 C156 C155 104.1(2) . . ?
C150 C149 C148 114.2(2) . . ?
O7 C134 C135 109.7(2) . . ?
C139 C134 O7 104.1(2) . . ?
C139 C134 C135 112.7(2) . . ?
O7A C134 C135 112.2(4) . . ?
O7A C134 C139 121.5(4) . . ?
C143 C142 C141 112.2(2) . . ?
C149 C148 C147 114.0(2) . . ?
C139 C138 C137 114.3(2) . . ?
C149 C150 C151 113.6(2) . . ?
C134 C139 C138 109.2(2) . . ?
C1A O7A C134 112.1(7) . . ?
O7A C1A N4A 110.7(8) . . ?
O8A C1A O7A 127.0(10) . . ?
O8A C1A N4A 122.3(10) . . ?
C1B N4A C1A 123.7(9) . . ?
C1H N4A C1A 126.9(9) . . ?
C1H N4A C1B 109.3(8) . . ?
N4A C1B C1D 129.4(9) . . ?
N4A C1B C1M 112.7(9) . . ?
C1M C1B C1D 117.8(9) . . ?
C1D C1C C1F 122.3(11) . . ?
C1C C1D C1B 117.3(11) . . ?
C1F C1E C1M 119.1(11) . . ?
C1E C1F C1C 121.7(10) . . ?
C1I C1G C1H 119.5(12) . . ?
C1I C1G C1M 134.2(14) . . ?
C1M C1G C1H 105.6(12) . . ?
N4A C1H C1G 107.9(10) . . ?
N4A C1H C1L 134.6(11) . . ?
C1L C1H C1G 117.5(12) . . ?
C1G C1I C1J 122.0(12) . . ?
C1K C1J C1I 115.7(11) . . ?
C1L C1K C1J 125.8(14) . . ?
C1K C1L C1H 119.1(12) . . ?
C1B C1M C1G 104.2(10) . . ?
C1E C1M C1B 121.7(10) . . ?
C1E C1M C1G 133.9(11) . . ?

loop_
_geom_bond_atom_site_label_1
_geom_bond_atom_site_label_2
_geom_bond_distance
_geom_bond_site_symmetry_2
_geom_bond_publ_flag
O1 C1 1.336(3) . ?
O1 C14 1.464(3) . ?
O2 C1 1.199(3) . ?
N1 C2 1.414(3) . ?
N1 C1 1.392(3) . ?
N1 C5 1.414(3) . ?
C27 C26 1.536(3) . ?
C27 C28 1.541(3) . ?
C27 C34 1.528(3) . ?
C22 C23 1.501(3) . ?
C22 C21 1.526(3) . ?
C24 C36 1.524(3) . ?
C24 C25 1.541(3) . ?
C24 C21 1.524(3) . ?
C23 C16 1.326(3) . ?
C2 C3 1.406(3) . ?
C2 C13 1.386(4) . ?
C26 C35 1.559(3) . ?
C26 C25 1.558(3) . ?
C28 C29 1.529(3) . ?
C29 C30 1.522(3) . ?
C20 C38 1.537(3) . ?
C20 C17 1.559(3) . ?
C20 C21 1.538(3) . ?
C9 C4 1.394(3) . ?
C9 C8 1.382(4) . ?
C4 C5 1.397(3) . ?
C4 C3 1.453(4) . ?
C32 C31 1.517(4) . ?
C16 C15 1.515(3) . ?
C16 C17 1.522(3) . ?
C38 C37 1.529(3) . ?
C35 C36 1.547(3) . ?
C40 C17 1.540(3) . ?
C14 C15 1.516(3) . ?
C14 C19 1.510(3) . ?
C5 C6 1.391(4) . ?
C3 C10 1.388(4) . ?
C31 C33 1.525(4) . ?
C31 C30 1.538(3) . ?
C12 C11 1.393(4) . ?
C12 C13 1.386(4) . ?
C19 C18 1.532(3) . ?
C11 C10 1.378(4) . ?
C37 C25 1.535(3) . ?
C17 C18 1.540(3) . ?
C25 C39 1.535(3) . ?
C6 C7 1.389(4) . ?
C7 C8 1.390(4) . ?
O4 C41 1.199(3) . ?
O3 C54 1.465(3) . ?
O3 C41 1.340(3) . ?
N2 C42 1.421(3) . ?
N2 C45 1.416(3) . ?
N2 C41 1.386(3) . ?
C61 C60 1.538(3) . ?
C61 C62 1.526(3) . ?
C61 C64 1.522(3) . ?
C42 C43 1.401(3) . ?
C42 C53 1.390(3) . ?
C60 C78 1.533(3) . ?
C60 C57 1.560(3) . ?
C76 C75 1.538(3) . ?
C76 C64 1.524(3) . ?
C54 C55 1.518(3) . ?
C54 C59 1.514(3) . ?
C79 C65 1.536(3) . ?
C46 C45 1.392(3) . ?
C46 C47 1.380(3) . ?
C45 C44 1.408(3) . ?
C78 C77 1.537(3) . ?
C55 C56 1.515(3) . ?
C52 C51 1.394(4) . ?
C52 C53 1.390(4) . ?
C63 C62 1.495(3) . ?
C63 C56 1.332(3) . ?
C67 C66 1.539(3) . ?
C67 C74 1.525(4) . ?
C67 C68 1.536(3) . ?
C75 C66 1.560(3) . ?
C48 C47 1.398(3) . ?
C48 C49 1.377(3) . ?
C44 C43 1.449(3) . ?
C44 C49 1.393(3) . ?
C66 C65 1.554(3) . ?
C59 C58 1.529(3) . ?
C77 C65 1.536(3) . ?
C80 C57 1.542(3) . ?
C58 C57 1.548(3) . ?
C51 C50 1.382(4) . ?
C50 C43 1.386(3) . ?
C72 C71 1.503(4) . ?
C71 C70 1.522(4) . ?
C71 C73 1.516(4) . ?
C69 C70 1.523(3) . ?
C69 C68 1.527(3) . ?
C56 C57 1.525(3) . ?
C64 C65 1.544(3) . ?
O5 C81 1.333(3) . ?
O5 C94 1.464(3) . ?
O6 C81 1.198(3) . ?
N3 C81 1.388(3) . ?
N3 C82 1.417(3) . ?
N3 C85 1.420(3) . ?
C103 C96 1.325(3) . ?
C103 C102 1.491(3) . ?
C97 C96 1.525(3) . ?
C97 C98 1.546(3) . ?
C97 C100 1.557(3) . ?
C97 C120 1.538(3) . ?
C82 C83 1.408(3) . ?
C82 C93 1.391(3) . ?
C95 C96 1.512(3) . ?
C95 C94 1.515(3) . ?
C104 C105 1.546(3) . ?
C104 C116 1.523(3) . ?
C104 C101 1.522(3) . ?
C83 C84 1.447(3) . ?
C83 C90 1.385(3) . ?
C105 C106 1.559(3) . ?
C105 C119 1.531(3) . ?
C105 C117 1.534(3) . ?
C93 C92 1.391(3) . ?
C99 C98 1.527(3) . ?
C99 C94 1.513(3) . ?
C84 C85 1.405(3) . ?
C84 C89 1.393(4) . ?
C86 C85 1.384(3) . ?
C86 C87 1.384(3) . ?
C100 C118 1.536(3) . ?
C100 C101 1.538(3) . ?
C115 C116 1.544(3) . ?
C115 C106 1.553(3) . ?
C88 C89 1.378(4) . ?
C88 C87 1.392(4) . ?
C118 C117 1.533(3) . ?
C109 C110 1.522(3) . ?
C109 C108 1.518(3) . ?
C111 C110 1.523(4) . ?
C111 C112 1.486(5) . ?
C111 C113 1.527(4) . ?
C90 C91 1.374(4) . ?
C114 C107 1.529(3) . ?
C91 C92 1.398(4) . ?
C101 C102 1.529(3) . ?
C107 C106 1.540(3) . ?
C107 C108 1.539(3) . ?
O7 C121 1.335(5) . ?
O7 C134 1.509(4) . ?
O8 C121 1.192(4) . ?
N4 C125 1.417(4) . ?
N4 C122 1.405(4) . ?
N4 C121 1.386(5) . ?
C145 C144 1.540(4) . ?
C145 C157 1.531(3) . ?
C145 C146 1.561(3) . ?
C145 C159 1.537(3) . ?
C137 C136 1.527(4) . ?
C137 C160 1.542(3) . ?
C137 C140 1.555(3) . ?
C137 C138 1.541(3) . ?
C144 C141 1.523(3) . ?
C144 C156 1.521(3) . ?
C158 C157 1.534(3) . ?
C158 C140 1.538(4) . ?
C143 C136 1.325(4) . ?
C143 C142 1.498(4) . ?
C136 C135 1.517(4) . ?
C147 C154 1.527(4) . ?
C147 C146 1.532(4) . ?
C147 C148 1.543(4) . ?
C155 C146 1.557(4) . ?
C155 C156 1.538(4) . ?
C141 C140 1.539(3) . ?
C141 C142 1.523(3) . ?
C151 C152 1.529(4) . ?
C151 C150 1.532(4) . ?
C151 C153 1.520(4) . ?
C124 C129 1.3900 . ?
C124 C125 1.3900 . ?
C124 C123 1.422(3) . ?
C129 C128 1.3900 . ?
C128 C127 1.3900 . ?
C127 C126 1.3900 . ?
C126 C125 1.3900 . ?
C122 C133 1.3900 . ?
C122 C123 1.3900 . ?
C133 C132 1.3900 . ?
C132 C131 1.3900 . ?
C131 C130 1.3900 . ?
C130 C123 1.3900 . ?
C135 C134 1.515(4) . ?
C149 C148 1.527(4) . ?
C149 C150 1.524(4) . ?
C134 C139 1.502(4) . ?
C134 O7A 1.398(9) . ?
C138 C139 1.531(4) . ?
O7A C1A 1.327(11) . ?
C1A O8A 1.185(11) . ?
C1A N4A 1.412(14) . ?
N4A C1B 1.394(12) . ?
N4A C1H 1.371(15) . ?
C1B C1D 1.420(16) . ?
C1B C1M 1.409(10) . ?
C1C C1D 1.353(16) . ?
C1C C1F 1.394(15) . ?
C1E C1F 1.296(18) . ?
C1E C1M 1.378(10) . ?
C1G C1H 1.50(2) . ?
C1G C1I 1.334(18) . ?
C1G C1M 1.498(16) . ?
C1H C1L 1.398(16) . ?
C1I C1J 1.418(18) . ?
C1J C1K 1.407(19) . ?
C1K C1L 1.330(17) . ?

loop_
_geom_torsion_atom_site_label_1
_geom_torsion_atom_site_label_2
_geom_torsion_atom_site_label_3
_geom_torsion_atom_site_label_4
_geom_torsion
_geom_torsion_site_symmetry_1
_geom_torsion_site_symmetry_2
_geom_torsion_site_symmetry_3
_geom_torsion_site_symmetry_4
_geom_torsion_publ_flag
O1 C14 C15 C16 -176.38(18) . . . . ?
O1 C14 C19 C18 177.6(2) . . . . ?
N1 C2 C3 C4 -0.3(2) . . . . ?
N1 C2 C3 C10 177.4(2) . . . . ?
N1 C2 C13 C12 -176.9(2) . . . . ?
N1 C5 C6 C7 180.0(2) . . . . ?
C27 C26 C35 C36 148.8(2) . . . . ?
C27 C26 C25 C24 -165.80(19) . . . . ?
C27 C26 C25 C37 79.7(3) . . . . ?
C27 C26 C25 C39 -47.5(3) . . . . ?
C27 C28 C29 C30 -175.3(2) . . . . ?
C22 C23 C16 C15 -177.4(2) . . . . ?
C22 C23 C16 C17 -0.2(4) . . . . ?
C23 C22 C21 C24 -158.77(19) . . . . ?
C23 C22 C21 C20 -38.0(3) . . . . ?
C23 C16 C15 C14 -135.2(2) . . . . ?
C23 C16 C17 C20 21.1(3) . . . . ?
C23 C16 C17 C40 -100.7(3) . . . . ?
C23 C16 C17 C18 139.9(2) . . . . ?
C2 N1 C1 O1 -19.5(3) . . . . ?
C2 N1 C1 O2 161.1(2) . . . . ?
C2 N1 C5 C4 1.2(2) . . . . ?
C2 N1 C5 C6 180.0(2) . . . . ?
C2 C3 C10 C11 0.0(4) . . . . ?
C26 C27 C28 C29 -162.0(2) . . . . ?
C26 C35 C36 C24 9.9(2) . . . . ?
C28 C27 C26 C35 58.4(2) . . . . ?
C28 C27 C26 C25 179.3(2) . . . . ?
C28 C29 C30 C31 177.7(2) . . . . ?
C20 C38 C37 C25 -56.6(3) . . . . ?
C20 C17 C18 C19 167.6(2) . . . . ?
C1 O1 C14 C15 -167.73(19) . . . . ?
C1 O1 C14 C19 72.1(3) . . . . ?
C1 N1 C2 C3 -175.4(2) . . . . ?
C1 N1 C2 C13 2.7(4) . . . . ?
C1 N1 C5 C4 176.41(19) . . . . ?
C1 N1 C5 C6 -4.8(4) . . . . ?
C9 C4 C5 N1 179.5(2) . . . . ?
C9 C4 C5 C6 0.6(3) . . . . ?
C9 C4 C3 C2 -179.9(2) . . . . ?
C9 C4 C3 C10 2.8(4) . . . . ?
C4 C9 C8 C7 -0.8(4) . . . . ?
C4 C5 C6 C7 -1.4(3) . . . . ?
C4 C3 C10 C11 176.9(2) . . . . ?
C32 C31 C30 C29 66.4(3) . . . . ?
C16 C17 C18 C19 48.6(3) . . . . ?
C38 C20 C17 C16 -179.29(19) . . . . ?
C38 C20 C17 C40 -59.2(3) . . . . ?
C38 C20 C17 C18 61.3(3) . . . . ?
C38 C20 C21 C22 -170.1(2) . . . . ?
C38 C20 C21 C24 -49.3(2) . . . . ?
C38 C37 C25 C24 56.6(2) . . . . ?
C38 C37 C25 C26 166.9(2) . . . . ?
C38 C37 C25 C39 -66.1(3) . . . . ?
C35 C26 C25 C24 -40.2(2) . . . . ?
C35 C26 C25 C37 -154.68(19) . . . . ?
C35 C26 C25 C39 78.1(2) . . . . ?
C40 C17 C18 C19 -70.5(3) . . . . ?
C14 O1 C1 O2 -3.8(3) . . . . ?
C14 O1 C1 N1 176.93(18) . . . . ?
C14 C19 C18 C17 -58.8(3) . . . . ?
C5 N1 C2 C3 -0.5(2) . . . . ?
C5 N1 C2 C13 177.6(2) . . . . ?
C5 N1 C1 O1 166.24(19) . . . . ?
C5 N1 C1 O2 -13.1(3) . . . . ?
C5 C4 C3 C2 1.0(2) . . . . ?
C5 C4 C3 C10 -176.3(2) . . . . ?
C5 C6 C7 C8 1.1(4) . . . . ?
C3 C2 C13 C12 1.0(3) . . . . ?
C3 C4 C5 N1 -1.3(2) . . . . ?
C3 C4 C5 C6 179.8(2) . . . . ?
C15 C16 C17 C20 -161.59(19) . . . . ?
C15 C16 C17 C40 76.6(2) . . . . ?
C15 C16 C17 C18 -42.8(3) . . . . ?
C15 C14 C19 C18 60.7(3) . . . . ?
C12 C11 C10 C3 0.9(4) . . . . ?
C19 C14 C15 C16 -55.4(3) . . . . ?
C11 C12 C13 C2 0.0(4) . . . . ?
C34 C27 C26 C35 -179.0(2) . . . . ?
C34 C27 C26 C25 -58.1(3) . . . . ?
C34 C27 C28 C29 73.6(3) . . . . ?
C36 C24 C25 C26 48.0(2) . . . . ?
C36 C24 C25 C37 169.90(19) . . . . ?
C36 C24 C25 C39 -68.5(2) . . . . ?
C36 C24 C21 C22 -59.3(3) . . . . ?
C36 C24 C21 C20 179.86(19) . . . . ?
C33 C31 C30 C29 -170.7(2) . . . . ?
C17 C20 C38 C37 -179.9(2) . . . . ?
C17 C20 C21 C22 60.8(2) . . . . ?
C17 C20 C21 C24 -178.33(18) . . . . ?
C17 C16 C15 C14 47.5(3) . . . . ?
C25 C24 C36 C35 -36.2(2) . . . . ?
C25 C24 C21 C22 175.83(18) . . . . ?
C25 C24 C21 C20 54.9(2) . . . . ?
C25 C26 C35 C36 19.3(2) . . . . ?
C13 C2 C3 C4 -178.6(2) . . . . ?
C13 C2 C3 C10 -1.0(3) . . . . ?
C13 C12 C11 C10 -0.9(4) . . . . ?
C21 C22 C23 C16 8.8(3) . . . . ?
C21 C24 C36 C35 -166.48(19) . . . . ?
C21 C24 C25 C26 179.86(18) . . . . ?
C21 C24 C25 C37 -58.2(2) . . . . ?
C21 C24 C25 C39 63.3(2) . . . . ?
C21 C20 C38 C37 52.1(3) . . . . ?
C21 C20 C17 C16 -51.1(2) . . . . ?
C21 C20 C17 C40 69.0(3) . . . . ?
C21 C20 C17 C18 -170.50(18) . . . . ?
C6 C7 C8 C9 0.0(4) . . . . ?
C8 C9 C4 C5 0.6(3) . . . . ?
C8 C9 C4 C3 -178.4(2) . . . . ?
O3 C54 C55 C56 -175.57(18) . . . . ?
O3 C54 C59 C58 179.48(17) . . . . ?
N2 C42 C43 C44 1.8(2) . . . . ?
N2 C42 C43 C50 -179.7(2) . . . . ?
N2 C42 C53 C52 -179.7(2) . . . . ?
N2 C45 C44 C43 0.3(2) . . . . ?
N2 C45 C44 C49 -177.7(2) . . . . ?
C61 C60 C78 C77 49.1(2) . . . . ?
C61 C60 C57 C80 77.8(2) . . . . ?
C61 C60 C57 C58 -161.01(18) . . . . ?
C61 C60 C57 C56 -43.2(2) . . . . ?
C61 C64 C65 C79 60.5(2) . . . . ?
C61 C64 C65 C66 177.17(18) . . . . ?
C61 C64 C65 C77 -60.9(2) . . . . ?
C42 N2 C45 C46 -177.0(2) . . . . ?
C42 N2 C45 C44 0.8(2) . . . . ?
C42 N2 C41 O4 3.0(4) . . . . ?
C42 N2 C41 O3 -176.38(19) . . . . ?
C60 C61 C62 C63 -47.1(2) . . . . ?
C60 C61 C64 C76 -178.59(19) . . . . ?
C60 C61 C64 C65 57.6(2) . . . . ?
C60 C78 C77 C65 -54.4(3) . . . . ?
C76 C75 C66 C67 149.09(19) . . . . ?
C76 C75 C66 C65 18.9(2) . . . . ?
C76 C64 C65 C79 -70.2(2) . . . . ?
C76 C64 C65 C66 46.5(2) . . . . ?
C76 C64 C65 C77 168.40(18) . . . . ?
C54 O3 C41 O4 1.3(3) . . . . ?
C54 O3 C41 N2 -179.32(17) . . . . ?
C54 C55 C56 C63 -124.6(2) . . . . ?
C54 C55 C56 C57 54.3(3) . . . . ?
C54 C59 C58 C57 -56.7(3) . . . . ?
C46 C45 C44 C43 178.4(2) . . . . ?
C46 C45 C44 C49 0.4(3) . . . . ?
C45 N2 C42 C43 -1.7(2) . . . . ?
C45 N2 C42 C53 177.4(2) . . . . ?
C45 N2 C41 O4 -172.7(2) . . . . ?
C45 N2 C41 O3 7.9(3) . . . . ?
C45 C46 C47 C48 -0.1(4) . . . . ?
C45 C44 C43 C42 -1.3(2) . . . . ?
C45 C44 C43 C50 -179.6(2) . . . . ?
C45 C44 C49 C48 -0.3(3) . . . . ?
C41 O3 C54 C55 -74.8(2) . . . . ?
C41 O3 C54 C59 164.82(19) . . . . ?
C41 N2 C42 C43 -178.2(2) . . . . ?
C41 N2 C42 C53 0.9(4) . . . . ?
C41 N2 C45 C46 -0.8(4) . . . . ?
C41 N2 C45 C44 177.1(2) . . . . ?
C78 C60 C57 C80 -49.7(2) . . . . ?
C78 C60 C57 C58 71.5(2) . . . . ?
C78 C60 C57 C56 -170.72(18) . . . . ?
C78 C77 C65 C79 -65.4(2) . . . . ?
C78 C77 C65 C66 166.88(18) . . . . ?
C78 C77 C65 C64 56.6(2) . . . . ?
C55 C54 C59 C58 58.8(2) . . . . ?
C55 C56 C57 C60 -166.99(18) . . . . ?
C55 C56 C57 C80 70.1(2) . . . . ?
C55 C56 C57 C58 -48.8(2) . . . . ?
C52 C51 C50 C43 -0.4(4) . . . . ?
C63 C56 C57 C60 12.0(3) . . . . ?
C63 C56 C57 C80 -110.9(2) . . . . ?
C63 C56 C57 C58 130.2(2) . . . . ?
C67 C66 C65 C79 -45.9(3) . . . . ?
C67 C66 C65 C77 82.2(3) . . . . ?
C67 C66 C65 C64 -164.03(19) . . . . ?
C75 C76 C64 C61 -163.94(19) . . . . ?
C75 C76 C64 C65 -35.0(2) . . . . ?
C75 C66 C65 C79 79.0(2) . . . . ?
C75 C66 C65 C77 -152.87(19) . . . . ?
C75 C66 C65 C64 -39.1(2) . . . . ?
C66 C67 C68 C69 -165.8(2) . . . . ?
C59 C54 C55 C56 -57.5(2) . . . . ?
C59 C58 C57 C60 169.55(19) . . . . ?
C59 C58 C57 C80 -68.2(2) . . . . ?
C59 C58 C57 C56 49.8(2) . . . . ?
C47 C46 C45 N2 177.4(2) . . . . ?
C47 C46 C45 C44 -0.2(3) . . . . ?
C47 C48 C49 C44 0.0(3) . . . . ?
C62 C61 C60 C78 -169.87(18) . . . . ?
C62 C61 C60 C57 61.8(2) . . . . ?
C62 C61 C64 C76 -58.0(3) . . . . ?
C62 C61 C64 C65 178.19(18) . . . . ?
C62 C63 C56 C55 -179.7(2) . . . . ?
C62 C63 C56 C57 1.3(4) . . . . ?
C51 C52 C53 C42 -0.2(4) . . . . ?
C51 C50 C43 C42 -0.6(4) . . . . ?
C51 C50 C43 C44 177.5(2) . . . . ?
C43 C42 C53 C52 -0.8(4) . . . . ?
C43 C44 C49 C48 -177.7(2) . . . . ?
C72 C71 C70 C69 -68.0(4) . . . . ?
C74 C67 C66 C75 -175.6(2) . . . . ?
C74 C67 C66 C65 -54.6(3) . . . . ?
C74 C67 C68 C69 68.9(3) . . . . ?
C70 C69 C68 C67 175.4(2) . . . . ?
C73 C71 C70 C69 168.2(3) . . . . ?
C53 C42 C43 C44 -177.4(2) . . . . ?
C53 C42 C43 C50 1.2(3) . . . . ?
C53 C52 C51 C50 0.7(4) . . . . ?
C56 C63 C62 C61 16.9(3) . . . . ?
C64 C61 C60 C78 -48.7(2) . . . . ?
C64 C61 C60 C57 -177.01(17) . . . . ?
C64 C61 C62 C63 -168.03(18) . . . . ?
C64 C76 C75 C66 9.6(2) . . . . ?
C57 C60 C78 C77 176.56(18) . . . . ?
C49 C48 C47 C46 0.2(4) . . . . ?
C49 C44 C43 C42 176.4(2) . . . . ?
C49 C44 C43 C50 -1.9(4) . . . . ?
C68 C67 C66 C75 61.2(3) . . . . ?
C68 C67 C66 C65 -177.8(2) . . . . ?
C68 C69 C70 C71 -175.5(3) . . . . ?
N3 C82 C83 C84 -0.3(2) . . . . ?
N3 C82 C83 C90 -179.2(2) . . . . ?
N3 C82 C93 C92 177.9(2) . . . . ?
C97 C100 C118 C117 -179.03(18) . . . . ?
C97 C100 C101 C104 -179.34(17) . . . . ?
C97 C100 C101 C102 59.9(2) . . . . ?
C81 O5 C94 C95 -77.9(2) . . . . ?
C81 O5 C94 C99 162.19(18) . . . . ?
C81 N3 C82 C83 -174.8(2) . . . . ?
C81 N3 C82 C93 7.7(4) . . . . ?
C81 N3 C85 C84 174.2(2) . . . . ?
C81 N3 C85 C86 -6.2(4) . . . . ?
C82 N3 C81 O5 8.0(3) . . . . ?
C82 N3 C81 O6 -172.7(2) . . . . ?
C82 N3 C85 C84 -2.6(2) . . . . ?
C82 N3 C85 C86 177.0(2) . . . . ?
C82 C83 C84 C85 -1.3(3) . . . . ?
C82 C83 C84 C89 180.0(3) . . . . ?
C82 C83 C90 C91 1.4(4) . . . . ?
C82 C93 C92 C91 0.0(3) . . . . ?
C96 C103 C102 C101 11.6(3) . . . . ?
C96 C97 C98 C99 46.9(2) . . . . ?
C96 C97 C100 C118 -173.65(18) . . . . ?
C96 C97 C100 C101 -46.3(2) . . . . ?
C96 C95 C94 O5 -176.75(17) . . . . ?
C96 C95 C94 C99 -59.2(2) . . . . ?
C104 C105 C106 C115 -40.2(2) . . . . ?
C104 C105 C106 C107 -165.55(19) . . . . ?
C104 C105 C117 C118 54.7(2) . . . . ?
C104 C101 C102 C103 -160.82(19) . . . . ?
C83 C82 C93 C92 0.7(3) . . . . ?
C83 C84 C85 N3 2.4(2) . . . . ?
C83 C84 C85 C86 -177.3(2) . . . . ?
C83 C84 C89 C88 177.8(3) . . . . ?
C83 C90 C91 C92 -0.7(4) . . . . ?
C105 C104 C116 C115 -36.5(2) . . . . ?
C105 C104 C101 C100 57.0(2) . . . . ?
C105 C104 C101 C102 177.53(18) . . . . ?
C93 C82 C83 C84 177.5(2) . . . . ?
C93 C82 C83 C90 -1.4(3) . . . . ?
C84 C83 C90 C91 -177.2(2) . . . . ?
C98 C97 C96 C103 133.8(2) . . . . ?
C98 C97 C96 C95 -46.1(2) . . . . ?
C98 C97 C100 C118 67.7(2) . . . . ?
C98 C97 C100 C101 -164.95(17) . . . . ?
C98 C99 C94 O5 -178.84(17) . . . . ?
C98 C99 C94 C95 60.5(2) . . . . ?
C85 N3 C81 O5 -168.18(19) . . . . ?
C85 N3 C81 O6 11.2(3) . . . . ?
C85 N3 C82 C83 1.8(2) . . . . ?
C85 N3 C82 C93 -175.7(2) . . . . ?
C85 C84 C89 C88 -0.8(4) . . . . ?
C85 C86 C87 C88 -0.8(4) . . . . ?
C100 C97 C96 C103 15.9(3) . . . . ?
C100 C97 C96 C95 -164.06(18) . . . . ?
C100 C97 C98 C99 165.79(18) . . . . ?
C100 C118 C117 C105 -55.9(3) . . . . ?
C100 C101 C102 C103 -40.7(3) . . . . ?
C116 C104 C105 C106 48.0(2) . . . . ?
C116 C104 C105 C119 -69.2(2) . . . . ?
C116 C104 C105 C117 169.84(19) . . . . ?
C116 C104 C101 C100 -178.05(19) . . . . ?
C116 C104 C101 C102 -57.6(3) . . . . ?
C116 C115 C106 C105 19.1(2) . . . . ?
C116 C115 C106 C107 148.7(2) . . . . ?
C94 O5 C81 O6 4.7(3) . . . . ?
C94 O5 C81 N3 -176.01(17) . . . . ?
C94 C95 C96 C103 -126.5(2) . . . . ?
C94 C95 C96 C97 53.5(2) . . . . ?
C94 C99 C98 C97 -55.6(3) . . . . ?
C89 C84 C85 N3 -178.7(2) . . . . ?
C89 C84 C85 C86 1.7(4) . . . . ?
C89 C88 C87 C86 1.6(4) . . . . ?
C118 C100 C101 C104 -50.8(2) . . . . ?
C118 C100 C101 C102 -171.61(18) . . . . ?
C90 C83 C84 C85 177.4(2) . . . . ?
C90 C83 C84 C89 -1.4(5) . . . . ?
C90 C91 C92 C93 0.0(4) . . . . ?
C114 C107 C106 C105 -63.1(3) . . . . ?
C114 C107 C106 C115 175.9(2) . . . . ?
C114 C107 C108 C109 51.5(3) . . . . ?
C110 C109 C108 C107 170.7(2) . . . . ?
C112 C111 C110 C109 67.4(3) . . . . ?
C113 C111 C110 C109 -168.2(3) . . . . ?
C101 C104 C105 C106 179.92(19) . . . . ?
C101 C104 C105 C119 62.7(2) . . . . ?
C101 C104 C105 C117 -58.2(2) . . . . ?
C101 C104 C116 C115 -167.2(2) . . . . ?
C101 C100 C118 C117 52.7(2) . . . . ?
C102 C103 C96 C97 1.3(4) . . . . ?
C102 C103 C96 C95 -178.8(2) . . . . ?
C120 C97 C96 C103 -106.8(2) . . . . ?
C120 C97 C96 C95 73.3(2) . . . . ?
C120 C97 C98 C99 -72.2(2) . . . . ?
C120 C97 C100 C118 -52.8(2) . . . . ?
C120 C97 C100 C101 74.6(2) . . . . ?
C106 C105 C117 C118 164.47(19) . . . . ?
C106 C115 C116 C104 10.3(3) . . . . ?
C106 C107 C108 C109 176.3(2) . . . . ?
C87 C86 C85 N3 179.6(2) . . . . ?
C87 C86 C85 C84 -0.9(4) . . . . ?
C87 C88 C89 C84 -0.8(4) . . . . ?
C119 C105 C106 C115 78.5(2) . . . . ?
C119 C105 C106 C107 -46.9(3) . . . . ?
C119 C105 C117 C118 -67.7(2) . . . . ?
C117 C105 C106 C115 -153.89(19) . . . . ?
C117 C105 C106 C107 80.7(3) . . . . ?
C108 C109 C110 C111 168.3(2) . . . . ?
C108 C107 C106 C105 173.1(2) . . . . ?
C108 C107 C106 C115 52.2(3) . . . . ?
O7 C134 C139 C138 174.3(2) . . . . ?
N4 C122 C133 C132 180.0(3) . . . . ?
N4 C122 C123 C124 -2.6(3) . . . . ?
N4 C122 C123 C130 -180.0(2) . . . . ?
C145 C144 C141 C140 59.4(3) . . . . ?
C145 C144 C141 C142 -178.8(2) . . . . ?
C145 C144 C156 C155 -33.7(3) . . . . ?
C137 C136 C135 C134 53.0(3) . . . . ?
C137 C138 C139 C134 -57.6(3) . . . . ?
C144 C145 C157 C158 56.2(3) . . . . ?
C144 C145 C146 C147 -162.4(2) . . . . ?
C144 C145 C146 C155 -37.1(2) . . . . ?
C144 C141 C140 C137 -177.7(2) . . . . ?
C144 C141 C140 C158 -49.3(3) . . . . ?
C144 C141 C142 C143 -166.2(2) . . . . ?
C143 C136 C135 C134 -126.0(3) . . . . ?
C136 C137 C140 C158 -168.6(2) . . . . ?
C136 C137 C140 C141 -40.5(3) . . . . ?
C136 C137 C138 C139 54.5(3) . . . . ?
C136 C143 C142 C141 15.0(4) . . . . ?
C136 C135 C134 O7 -169.2(2) . . . . ?
C136 C135 C134 C139 -53.8(3) . . . . ?
C136 C135 C134 O7A 164.9(4) . . . . ?
C154 C147 C146 C145 -56.2(3) . . . . ?
C154 C147 C146 C155 -177.0(2) . . . . ?
C154 C147 C148 C149 63.0(3) . . . . ?
C160 C137 C136 C143 -113.8(3) . . . . ?
C160 C137 C136 C135 67.2(3) . . . . ?
C160 C137 C140 C158 -46.5(3) . . . . ?
C160 C137 C140 C141 81.6(3) . . . . ?
C160 C137 C138 C139 -64.6(3) . . . . ?
C157 C145 C144 C141 -62.6(3) . . . . ?
C157 C145 C144 C156 165.8(2) . . . . ?
C157 C145 C146 C147 83.3(3) . . . . ?
C157 C145 C146 C155 -151.5(2) . . . . ?
C157 C158 C140 C137 176.7(2) . . . . ?
C157 C158 C140 C141 48.2(3) . . . . ?
C146 C145 C144 C141 176.00(19) . . . . ?
C146 C145 C144 C156 44.4(2) . . . . ?
C146 C145 C157 C158 167.4(2) . . . . ?
C146 C147 C148 C149 -170.9(2) . . . . ?
C146 C155 C156 C144 9.5(3) . . . . ?
C141 C144 C156 C155 -162.7(2) . . . . ?
C159 C145 C144 C141 59.7(3) . . . . ?
C159 C145 C144 C156 -71.9(3) . . . . ?
C159 C145 C157 C158 -66.2(3) . . . . ?
C159 C145 C146 C147 -44.3(3) . . . . ?
C159 C145 C146 C155 80.9(2) . . . . ?
C124 C129 C128 C127 0.0 . . . . ?
C129 C124 C125 N4 178.8(2) . . . . ?
C129 C124 C125 C126 0.0 . . . . ?
C129 C124 C123 C122 -178.62(19) . . . . ?
C129 C124 C123 C130 -1.6(4) . . . . ?
C129 C128 C127 C126 0.0 . . . . ?
C128 C127 C126 C125 0.0 . . . . ?
C127 C126 C125 N4 -178.5(3) . . . . ?
C127 C126 C125 C124 0.0 . . . . ?
C125 N4 C122 C133 -179.2(2) . . . . ?
C125 N4 C122 C123 0.8(3) . . . . ?
C125 N4 C121 O7 176.0(3) . . . . ?
C125 N4 C121 O8 -2.5(5) . . . . ?
C125 C124 C129 C128 0.0 . . . . ?
C125 C124 C123 C122 3.4(2) . . . . ?
C125 C124 C123 C130 -179.63(19) . . . . ?
C152 C151 C150 C149 170.5(3) . . . . ?
C122 N4 C125 C124 1.3(3) . . . . ?
C122 N4 C125 C126 179.9(2) . . . . ?
C122 N4 C121 O7 -3.7(5) . . . . ?
C122 N4 C121 O8 177.8(3) . . . . ?
C122 C133 C132 C131 0.0 . . . . ?
C133 C122 C123 C124 177.4(3) . . . . ?
C133 C122 C123 C130 0.0 . . . . ?
C133 C132 C131 C130 0.0 . . . . ?
C132 C131 C130 C123 0.0 . . . . ?
C131 C130 C123 C124 -176.7(4) . . . . ?
C131 C130 C123 C122 0.0 . . . . ?
C123 C124 C129 C128 -177.8(4) . . . . ?
C123 C124 C125 N4 -2.9(3) . . . . ?
C123 C124 C125 C126 178.3(3) . . . . ?
C123 C122 C133 C132 0.0 . . . . ?
C121 O7 C134 C135 -86.9(3) . . . . ?
C121 O7 C134 C139 152.4(3) . . . . ?
C121 N4 C125 C124 -178.5(3) . . . . ?
C121 N4 C125 C126 0.2(5) . . . . ?
C121 N4 C122 C133 0.6(5) . . . . ?
C121 N4 C122 C123 -179.5(3) . . . . ?
C135 C134 C139 C138 55.6(3) . . . . ?
C135 C134 O7A C1A 79.4(8) . . . . ?
C140 C137 C136 C143 9.2(3) . . . . ?
C140 C137 C136 C135 -169.8(2) . . . . ?
C140 C137 C138 C139 173.8(2) . . . . ?
C140 C158 C157 C145 -52.4(3) . . . . ?
C140 C141 C142 C143 -45.1(3) . . . . ?
C156 C144 C141 C140 -176.1(2) . . . . ?
C156 C144 C141 C142 -54.3(3) . . . . ?
C156 C155 C146 C145 17.6(3) . . . . ?
C156 C155 C146 C147 146.8(2) . . . . ?
C134 O7 C121 O8 0.4(5) . . . . ?
C134 O7 C121 N4 -178.1(2) . . . . ?
C134 O7A C1A O8A -2.3(14) . . . . ?
C134 O7A C1A N4A 178.3(6) . . . . ?
C142 C143 C136 C137 3.7(4) . . . . ?
C142 C143 C136 C135 -177.3(2) . . . . ?
C142 C141 C140 C137 59.7(3) . . . . ?
C142 C141 C140 C158 -171.9(2) . . . . ?
C148 C147 C146 C145 179.5(2) . . . . ?
C148 C147 C146 C155 58.8(3) . . . . ?
C148 C149 C150 C151 -175.2(2) . . . . ?
C138 C137 C136 C143 127.0(3) . . . . ?
C138 C137 C136 C135 -52.0(3) . . . . ?
C138 C137 C140 C158 74.2(3) . . . . ?
C138 C137 C140 C141 -157.7(2) . . . . ?
C150 C149 C148 C147 176.4(2) . . . . ?
C139 C134 O7A C1A -58.0(9) . . . . ?
C153 C151 C150 C149 -65.6(3) . . . . ?
O7A C134 C139 C138 -167.1(4) . . . . ?
O7A C1A N4A C1B -166.1(9) . . . . ?
O7A C1A N4A C1H 19.0(13) . . . . ?
C1A N4A C1B C1D 7.8(16) . . . . ?
C1A N4A C1B C1M -176.7(8) . . . . ?
C1A N4A C1H C1G 172.7(9) . . . . ?
C1A N4A C1H C1L -3.2(18) . . . . ?
O8A C1A N4A C1B 14.5(14) . . . . ?
O8A C1A N4A C1H -160.4(10) . . . . ?
N4A C1B C1D C1C 178.7(10) . . . . ?
N4A C1B C1M C1E -178.7(10) . . . . ?
N4A C1B C1M C1G 4.4(12) . . . . ?
N4A C1H C1L C1K 176.2(12) . . . . ?
C1B N4A C1H C1G -2.8(11) . . . . ?
C1B N4A C1H C1L -178.7(11) . . . . ?
C1D C1B C1M C1E -2.6(14) . . . . ?
C1D C1B C1M C1G -179.6(10) . . . . ?
C1D C1C C1F C1E -2.5(17) . . . . ?
C1F C1C C1D C1B -1.0(16) . . . . ?
C1F C1E C1M C1B -0.8(17) . . . . ?
C1F C1E C1M C1G 175.1(14) . . . . ?
C1G C1H C1L C1K 0.6(16) . . . . ?
C1G C1I C1J C1K -5.4(15) . . . . ?
C1H N4A C1B C1D -176.6(10) . . . . ?
C1H N4A C1B C1M -1.1(12) . . . . ?
C1H C1G C1I C1J 8.1(16) . . . . ?
C1H C1G C1M C1B -5.7(12) . . . . ?
C1H C1G C1M C1E 177.9(12) . . . . ?
C1I C1G C1H N4A 177.7(11) . . . . ?
C1I C1G C1H C1L -5.6(16) . . . . ?
C1I C1G C1M C1B -176.4(13) . . . . ?
C1I C1G C1M C1E 7(2) . . . . ?
C1I C1J C1K C1L 0.1(18) . . . . ?
C1J C1K C1L C1H 2.1(18) . . . . ?
C1M C1B C1D C1C 3.4(14) . . . . ?
C1M C1E C1F C1C 3.4(18) . . . . ?
C1M C1G C1H N4A 5.3(12) . . . . ?
C1M C1G C1H C1L -177.9(10) . . . . ?
C1M C1G C1I C1J 177.8(14) . . . . ?
